data_1554071
loop_
_publ_author_name
'Dass, Amala'
'Jones, Tanya'
'Rambukwella, Milan'
'Crasto, David'
'Gagnon, Kevin J.'
'Sementa, Luca'
'De Vetta, Martina'
'Baseggio, Oscar'
'Apr\`a, Edoardo'
'Stener, Mauro'
'Fortunelli, Alessandro'

_publ_section_title
;
 Crystal Structure and Theoretical Analysis of Green Gold Au30(S-tBu)18
 Nanomolecules and Their Relation to Au30S(S-tBu)18
;
_journal_issue 11
_journal_name_full 'The Journal of Physical Chemistry C'
_journal_page_first 6256
_journal_paper_doi 10.1021/acs.jpcc.6b00062
_journal_volume 120
_journal_year 2016
_chemical_formula_sum 'C72 H162 Au30 S18'
_chemical_formula_weight 7514.08
_space_group_crystal_system monoclinic
_space_group_IT_number 14
_space_group_name_Hall '-P 2yn'
_space_group_name_H-M_alt 'P 1 21/n 1'
_atom_sites_solution_hydrogens geom
_audit_creation_method SHELXL-2014/6
_cell_angle_alpha 90
_cell_angle_beta 90.269(3)
_cell_angle_gamma 90
_cell_formula_units_Z 4
_cell_length_a 25.7579(10)
_cell_length_b 15.1253(6)
_cell_length_c 34.8905(16)
_cell_measurement_reflns_used 9687
_cell_measurement_temperature 100(2)
_cell_measurement_theta_max 20.025
_cell_measurement_theta_min 2.411
_cell_volume 13593.0(10)
_computing_cell_refinement 'SAINT V8.34A Bruker-AXS, Madison WI'
_computing_data_collection 'Bruker APEX-II Bruker-AXS, Madison WI'
_computing_data_reduction 'SAINT V8.34A Bruker-AXS, Madison WI'
_computing_molecular_graphics
;
Bruker SHELXTL Bruker-AXS, Madison WI
and local programs
;
_computing_publication_material 'Bruker SHELXTL Bruker-AXS, Madison WI'
_computing_structure_refinement 'SHELXL-2014/7 (Sheldrick, 2013)'
_computing_structure_solution 'SHELXT 2014/3 Bruker-AXS, Madison WI'
_diffrn_ambient_temperature 100(2)
_diffrn_detector_area_resol_mean 10.42
_diffrn_measured_fraction_theta_full 0.990
_diffrn_measured_fraction_theta_max 0.990
_diffrn_measurement_device_type 'Bruker D8 with PHOTON 100 detector'
_diffrn_measurement_method '\f and \w shutterless scans'
_diffrn_radiation_monochromator 'silicon 111'
_diffrn_radiation_type synchrotron
_diffrn_radiation_wavelength 0.7293
_diffrn_reflns_av_R_equivalents 0.1113
_diffrn_reflns_av_unetI/netI 0.0628
_diffrn_reflns_Laue_measured_fraction_full 0.990
_diffrn_reflns_Laue_measured_fraction_max 0.990
_diffrn_reflns_limit_h_max 24
_diffrn_reflns_limit_h_min -24
_diffrn_reflns_limit_k_max 14
_diffrn_reflns_limit_k_min -14
_diffrn_reflns_limit_l_max 32
_diffrn_reflns_limit_l_min -32
_diffrn_reflns_number 80659
_diffrn_reflns_point_group_measured_fraction_full 0.990
_diffrn_reflns_point_group_measured_fraction_max 0.990
_diffrn_reflns_theta_full 20.025
_diffrn_reflns_theta_max 20.025
_diffrn_reflns_theta_min 1.998
_diffrn_source
;
Advanced Light Source, station 11.3.1
;
_exptl_absorpt_coefficient_mu 34.539
_exptl_absorpt_correction_T_max 0.724
_exptl_absorpt_correction_T_min 0.332
_exptl_absorpt_correction_type multi-scan
_exptl_absorpt_process_details 'SADABS-2014/4 - Bruker AXS, Madison WI'
_exptl_crystal_colour brown
_exptl_crystal_density_diffrn 3.672
_exptl_crystal_description plate
_exptl_crystal_F_000 13008
_exptl_crystal_size_max 0.100
_exptl_crystal_size_mid 0.030
_exptl_crystal_size_min 0.010
_refine_diff_density_max 4.693
_refine_diff_density_min -3.311
_refine_diff_density_rms 0.594
_refine_ls_extinction_method none
_refine_ls_goodness_of_fit_ref 1.129
_refine_ls_hydrogen_treatment constr
_refine_ls_matrix_type full
_refine_ls_number_parameters 777
_refine_ls_number_reflns 11673
_refine_ls_number_restraints 5709
_refine_ls_restrained_S_all 0.917
_refine_ls_R_factor_all 0.1460
_refine_ls_R_factor_gt 0.1093
_refine_ls_shift/su_max 0.000
_refine_ls_shift/su_mean 0.000
_refine_ls_structure_factor_coef Fsqd
_refine_ls_weighting_details 'w=1/[\s^2^(Fo^2^)+(0.0001P)^2^+9246.8965P] where P=(Fo^2^+2Fc^2^)/3'
_refine_ls_weighting_scheme calc
_refine_ls_wR_factor_gt 0.2403
_refine_ls_wR_factor_ref 0.2656
_reflns_Friedel_coverage 0.000
_reflns_number_gt 8655
_reflns_number_total 11673
_reflns_threshold_expression 'I > 2\s(I)'
_cod_data_source_file jp6b00062_si_002.cif
_cod_data_source_block s1_a
_cod_original_sg_symbol_H-M 'P 21/n'
_cod_database_code 1554071
_shelx_space_group_comment
;
The symmetry employed for this shelxl refinement is uniquely defined
by the following loop, which should always be used as a source of
symmetry information in preference to the above space-group names.
They are only intended as comments.
;
_shelx_estimated_absorpt_t_min 0.130
_shelx_estimated_absorpt_t_max 0.724
_shelxl_version_number 2014/6

loop_
_space_group_symop_operation_xyz
'x, y, z'
'-x+1/2, y+1/2, -z+1/2'
'-x, -y, -z'
'x-1/2, -y-1/2, z-1/2'

loop_
_atom_site_label
_atom_site_type_symbol
_atom_site_fract_x
_atom_site_fract_y
_atom_site_fract_z
_atom_site_U_iso_or_equiv
_atom_site_adp_type
_atom_site_occupancy
_atom_site_site_symmetry_order
_atom_site_calc_flag
_atom_site_refinement_flags_posn
_atom_site_refinement_flags_adp
_atom_site_refinement_flags_occupancy
_atom_site_disorder_assembly
_atom_site_disorder_group
Au1 Au 0.87901(17) 0.7783(3) 0.34407(12) 0.0703(12) Uani 1 1 d . . . . .
Au2 Au 0.88255(16) 0.5639(3) 0.37822(11) 0.0623(11) Uani 1 1 d . . . . .
Au3 Au 0.76149(17) 0.8748(3) 0.36095(12) 0.0675(12) Uani 1 1 d . . . . .
Au4 Au 0.88005(13) 0.7267(2) 0.42465(10) 0.0475(10) Uani 1 1 d . . . . .
Au5 Au 0.78425(14) 0.6862(2) 0.39906(10) 0.0496(10) Uani 1 1 d . . . . .
Au6 Au 0.79724(13) 0.8359(2) 0.43889(10) 0.0436(9) Uani 1 1 d . . . . .
Au7 Au 0.68922(13) 0.7757(2) 0.42590(11) 0.0516(10) Uani 1 1 d . . . . .
Au8 Au 0.81794(13) 0.5661(2) 0.46192(10) 0.0442(9) Uani 1 1 d . . . . .
Au9 Au 0.70854(13) 0.5151(2) 0.43587(11) 0.0501(10) Uani 1 1 d . . . . .
Au10 Au 0.94323(13) 0.7388(2) 0.51316(11) 0.0499(10) Uani 1 1 d . . . . .
Au11 Au 0.83851(12) 0.7227(2) 0.49620(10) 0.0392(9) Uani 1 1 d . . . . .
Au12 Au 0.73872(12) 0.6829(2) 0.48186(10) 0.0412(9) Uani 1 1 d . . . . .
Au13 Au 0.63550(12) 0.6620(2) 0.47291(10) 0.0431(9) Uani 1 1 d . . . . .
Au14 Au 0.67172(12) 0.8221(2) 0.50022(11) 0.0450(9) Uani 1 1 d . . . . .
Au15 Au 0.78072(12) 0.8679(2) 0.52587(10) 0.0391(9) Uani 1 1 d . . . . .
Au16 Au 0.80345(14) 0.5845(2) 0.53875(11) 0.0481(10) Uani 1 1 d . . . . .
Au17 Au 0.69487(13) 0.5518(2) 0.53007(11) 0.0478(10) Uani 1 1 d . . . . .
Au18 Au 0.83796(12) 0.7578(2) 0.57399(10) 0.0426(9) Uani 1 1 d . . . . .
Au19 Au 0.73681(12) 0.7229(2) 0.56392(10) 0.0398(9) Uani 1 1 d . . . . .
Au20 Au 0.63529(13) 0.6919(2) 0.55233(10) 0.0447(9) Uani 1 1 d . . . . .
Au21 Au 0.53862(13) 0.6220(2) 0.54230(12) 0.0566(11) Uani 1 1 d . . . . .
Au22 Au 0.68755(14) 0.5938(2) 0.60531(11) 0.0491(10) Uani 1 1 d D . . . .
Au23 Au 0.76553(13) 0.8742(2) 0.60210(11) 0.0486(10) Uani 1 1 d D . . . .
Au24 Au 0.79703(14) 0.6261(2) 0.63118(11) 0.0522(10) Uani 1 1 d . . . . .
Au25 Au 0.65347(13) 0.8497(2) 0.59084(10) 0.0451(9) Uani 1 1 d . . . . .
Au26 Au 0.59600(14) 0.7165(2) 0.62457(11) 0.0545(10) Uani 1 1 d . . . . .
Au27 Au 0.69202(14) 0.7524(2) 0.64931(11) 0.0541(10) Uani 1 1 d . . . . .
Au28 Au 0.67720(14) 0.9570(2) 0.65910(12) 0.0586(11) Uani 1 1 d D . . . .
Au30 Au 0.5970(2) 0.8091(3) 0.69819(14) 0.0980(17) Uani 1 1 d D . . . .
S1 S 0.9214(11) 0.6463(19) 0.3314(7) 0.081(8) Uani 1 1 d D U . . .
S2 S 0.8465(10) 0.9195(18) 0.3552(7) 0.071(8) Uani 1 1 d D U . . .
S3 S 0.8519(9) 0.4610(16) 0.4205(7) 0.059(7) Uani 1 1 d D U . . .
S4 S 0.6759(11) 0.8409(17) 0.3650(8) 0.079(8) Uani 1 1 d D U . . .
S5 S 0.9641(9) 0.7151(15) 0.4488(7) 0.059(7) Uani 1 1 d D U . . .
S6 S 0.7416(8) 0.5561(15) 0.3778(6) 0.049(6) Uani 1 1 d D U . . .
S7 S 0.6719(8) 0.4384(13) 0.4860(6) 0.043(6) Uani 1 1 d D U . . .
S8 S 0.9285(8) 0.7504(14) 0.5777(7) 0.054(6) Uani 1 1 d D U . . .
S9 S 0.7720(7) 0.9612(12) 0.4726(6) 0.038(5) Uani 1 1 d D U . . .
S10 S 0.8093(9) 0.4987(17) 0.5956(7) 0.063(7) Uani 1 1 d D U . . .
S11 S 0.5535(8) 0.5936(13) 0.4781(6) 0.048(6) Uani 1 1 d D U . . .
S12 S 0.6581(8) 0.9459(15) 0.5389(7) 0.052(6) Uani 1 1 d D U . . .
S13 S 0.7802(8) 0.7473(15) 0.6689(6) 0.050(6) Uani 1 1 d D U . . .
S14 S 0.5204(10) 0.6383(18) 0.6060(8) 0.076(8) Uani 1 1 d D U . . .
S15 S 0.7659(5) 0.9775(12) 0.6514(5) 0.063(7) Uani 1 1 d D U . . .
S16 S 0.5879(5) 0.9402(10) 0.6641(6) 0.064(7) Uani 1 1 d D U . . .
C53 C 0.4629(14) 0.712(3) 0.6090(13) 0.030(19) Uiso 1 1 d D . . . .
C42 C 0.508(2) 0.754(2) 0.4684(17) 0.04(2) Uiso 1 1 d D . . . .
H42A H 0.4977 0.7519 0.4955 0.062 Uiso 1 1 calc R U . . .
H42B H 0.5427 0.7782 0.4662 0.062 Uiso 1 1 calc R U . . .
H42C H 0.4832 0.7924 0.4545 0.062 Uiso 1 1 calc R U . . .
C58 C 0.739(2) 1.105(3) 0.6000(15) 0.06(3) Uiso 1 1 d D . . . .
H58A H 0.7030 1.0995 0.6093 0.092 Uiso 1 1 calc R U . . .
H58B H 0.7439 1.1641 0.5892 0.092 Uiso 1 1 calc R U . . .
H58C H 0.7449 1.0604 0.5801 0.092 Uiso 1 1 calc R U . . .
C46 C 0.597(2) 1.047(4) 0.4923(14) 0.05(2) Uiso 1 1 d D . . . .
H46A H 0.6250 1.0906 0.4921 0.070 Uiso 1 1 calc R U . . .
H46B H 0.6036 1.0022 0.4724 0.070 Uiso 1 1 calc R U . . .
H46C H 0.5638 1.0759 0.4871 0.070 Uiso 1 1 calc R U . . .
C30 C 1.0070(14) 0.866(3) 0.5926(18) 0.04(2) Uiso 1 1 d D . . . .
H30A H 1.0221 0.8212 0.6096 0.054 Uiso 1 1 calc R U . . .
H30B H 1.0184 0.8552 0.5663 0.054 Uiso 1 1 calc R U . . .
H30C H 1.0186 0.9249 0.6008 0.054 Uiso 1 1 calc R U . . .
C34 C 0.810(2) 1.112(2) 0.5047(14) 0.022(17) Uiso 1 1 d D . . . .
H34A H 0.7753 1.1361 0.5036 0.033 Uiso 1 1 calc R U . . .
H34B H 0.8148 1.0772 0.5282 0.033 Uiso 1 1 calc R U . . .
H34C H 0.8357 1.1602 0.5045 0.033 Uiso 1 1 calc R U . . .
C45 C 0.5953(12) 1.003(3) 0.5306(12) 0.04(2) Uiso 1 1 d D . . . .
C10 C 0.895(2) 0.338(3) 0.4680(15) 0.05(2) Uiso 1 1 d D . . . .
H10A H 0.8738 0.2935 0.4548 0.069 Uiso 1 1 calc R U . . .
H10B H 0.9258 0.3098 0.4791 0.069 Uiso 1 1 calc R U . . .
H10C H 0.8745 0.3653 0.4885 0.069 Uiso 1 1 calc R U . . .
C9 C 0.9112(12) 0.407(2) 0.4401(10) 0.05(2) Uiso 1 1 d D . . . .
C50 C 0.766(3) 0.785(5) 0.7443(9) 0.11(4) Uiso 1 1 d D . . . .
H50A H 0.7281 0.7849 0.7391 0.164 Uiso 1 1 calc R U . . .
H50B H 0.7719 0.7717 0.7714 0.164 Uiso 1 1 calc R U . . .
H50C H 0.7796 0.8441 0.7384 0.164 Uiso 1 1 calc R U . . .
C18 C 1.019(2) 0.802(4) 0.3939(13) 0.07(3) Uiso 1 1 d D . . . .
H18A H 1.0404 0.7486 0.3914 0.100 Uiso 1 1 calc R U . . .
H18B H 0.9879 0.7959 0.3778 0.100 Uiso 1 1 calc R U . . .
H18C H 1.0389 0.8536 0.3858 0.100 Uiso 1 1 calc R U . . .
C49 C 0.7916(14) 0.718(3) 0.7198(8) 0.05(2) Uiso 1 1 d D . . . .
C61 C 0.5646(14) 1.027(2) 0.6976(10) 0.04(2) Uiso 1 1 d D . . . .
C11 C 0.9434(15) 0.476(3) 0.4594(16) 0.05(2) Uiso 1 1 d D . . . .
H11A H 0.9537 0.5212 0.4407 0.073 Uiso 1 1 calc R U . . .
H11B H 0.9232 0.5043 0.4799 0.073 Uiso 1 1 calc R U . . .
H11C H 0.9745 0.4489 0.4705 0.073 Uiso 1 1 calc R U . . .
C17 C 1.0032(14) 0.813(2) 0.4348(11) 0.05(2) Uiso 1 1 d D . . . .
C43 C 0.4532(11) 0.624(4) 0.4566(19) 0.07(3) Uiso 1 1 d D . . . .
H43A H 0.4528 0.5641 0.4456 0.101 Uiso 1 1 calc R U . . .
H43B H 0.4448 0.6205 0.4839 0.101 Uiso 1 1 calc R U . . .
H43C H 0.4275 0.6606 0.4434 0.101 Uiso 1 1 calc R U . . .
C14 C 0.666(2) 1.001(3) 0.4002(17) 0.06(3) Uiso 1 1 d D . . . .
H14A H 0.7005 1.0157 0.3903 0.093 Uiso 1 1 calc R U . . .
H14B H 0.6462 1.0549 0.4047 0.093 Uiso 1 1 calc R U . . .
H14C H 0.6699 0.9683 0.4244 0.093 Uiso 1 1 calc R U . . .
C37 C 0.8768(13) 0.459(3) 0.6025(13) 0.05(2) Uiso 1 1 d D . . . .
C51 C 0.8488(16) 0.717(4) 0.7270(12) 0.04(2) Uiso 1 1 d D . . . .
H51A H 0.8651 0.6725 0.7107 0.060 Uiso 1 1 calc R U . . .
H51B H 0.8632 0.7755 0.7211 0.060 Uiso 1 1 calc R U . . .
H51C H 0.8555 0.7031 0.7540 0.060 Uiso 1 1 calc R U . . .
C26 C 0.7545(16) 0.353(3) 0.5181(17) 0.05(2) Uiso 1 1 d D . . . .
H26A H 0.7426 0.3745 0.5431 0.074 Uiso 1 1 calc R U . . .
H26B H 0.7748 0.2989 0.5217 0.074 Uiso 1 1 calc R U . . .
H26C H 0.7761 0.3984 0.5060 0.074 Uiso 1 1 calc R U . . .
C13 C 0.6381(15) 0.944(2) 0.3718(11) 0.07(3) Uiso 1 1 d D . . . .
C21 C 0.6854(14) 0.565(3) 0.3447(11) 0.05(2) Uiso 1 1 d D . . . .
C27 C 0.726(3) 0.301(3) 0.4549(14) 0.09(4) Uiso 1 1 d D . . . .
H27A H 0.6953 0.2893 0.4388 0.139 Uiso 1 1 calc R U . . .
H27B H 0.7473 0.3465 0.4425 0.139 Uiso 1 1 calc R U . . .
H27C H 0.7460 0.2470 0.4582 0.139 Uiso 1 1 calc R U . . .
C3 C 0.917(3) 0.669(4) 0.2541(9) 0.08(3) Uiso 1 1 d D . . . .
H3A H 0.9022 0.7277 0.2588 0.127 Uiso 1 1 calc R U . . .
H3B H 0.9548 0.6719 0.2549 0.127 Uiso 1 1 calc R U . . .
H3C H 0.9055 0.6479 0.2288 0.127 Uiso 1 1 calc R U . . .
C28 C 0.674(2) 0.269(2) 0.512(2) 0.10(4) Uiso 1 1 d D . . . .
H28A H 0.6437 0.2569 0.4950 0.148 Uiso 1 1 calc R U . . .
H28B H 0.6926 0.2134 0.5163 0.148 Uiso 1 1 calc R U . . .
H28C H 0.6614 0.2922 0.5363 0.148 Uiso 1 1 calc R U . . .
C62 C 0.5075(14) 1.015(4) 0.7027(17) 0.05(2) Uiso 1 1 d D . . . .
H62A H 0.5006 0.9565 0.7138 0.072 Uiso 1 1 calc R U . . .
H62B H 0.4943 1.0609 0.7198 0.072 Uiso 1 1 calc R U . . .
H62C H 0.4900 1.0194 0.6777 0.072 Uiso 1 1 calc R U . . .
C15 C 0.634(3) 0.990(3) 0.3340(15) 0.07(3) Uiso 1 1 d D . . . .
H15A H 0.6691 1.0055 0.3251 0.111 Uiso 1 1 calc R U . . .
H15B H 0.6173 0.9512 0.3153 0.111 Uiso 1 1 calc R U . . .
H15C H 0.6136 1.0443 0.3369 0.111 Uiso 1 1 calc R U . . .
C41 C 0.5059(13) 0.663(2) 0.4518(10) 0.06(3) Uiso 1 1 d D . . . .
C38 C 0.9128(13) 0.536(5) 0.597(3) 0.16(6) Uiso 1 1 d D . . . .
H38A H 0.9091 0.5591 0.5713 0.241 Uiso 1 1 calc R U . . .
H38B H 0.9042 0.5820 0.6159 0.241 Uiso 1 1 calc R U . . .
H38C H 0.9486 0.5161 0.6015 0.241 Uiso 1 1 calc R U . . .
C59 C 0.8304(18) 1.099(3) 0.619(2) 0.08(3) Uiso 1 1 d D . . . .
H59A H 0.8366 1.0560 0.5984 0.126 Uiso 1 1 calc R U . . .
H59B H 0.8365 1.1587 0.6095 0.126 Uiso 1 1 calc R U . . .
H59C H 0.8542 1.0864 0.6405 0.126 Uiso 1 1 calc R U . . .
C57 C 0.7757(15) 1.091(2) 0.6325(11) 0.06(3) Uiso 1 1 d D . . . .
C44 C 0.521(2) 0.665(4) 0.4105(9) 0.08(3) Uiso 1 1 d D . . . .
H44A H 0.5195 0.6048 0.4001 0.126 Uiso 1 1 calc R U . . .
H44B H 0.4965 0.7027 0.3963 0.126 Uiso 1 1 calc R U . . .
H44C H 0.5560 0.6885 0.4080 0.126 Uiso 1 1 calc R U . . .
C60 C 0.765(3) 1.1551(16) 0.6640(16) 0.08(3) Uiso 1 1 d D . . . .
H60A H 0.7292 1.1490 0.6724 0.121 Uiso 1 1 calc R U . . .
H60B H 0.7888 1.1431 0.6856 0.121 Uiso 1 1 calc R U . . .
H60C H 0.7711 1.2154 0.6547 0.121 Uiso 1 1 calc R U . . .
C33 C 0.8192(13) 1.053(2) 0.4708(10) 0.10(4) Uiso 1 1 d D . . . .
C4 C 0.920(3) 0.516(3) 0.2776(16) 0.07(3) Uiso 1 1 d D . . . .
H4A H 0.9072 0.4758 0.2975 0.098 Uiso 1 1 calc R U . . .
H4B H 0.9085 0.4943 0.2524 0.098 Uiso 1 1 calc R U . . .
H4C H 0.9578 0.5184 0.2785 0.098 Uiso 1 1 calc R U . . .
C12 C 0.9402(17) 0.367(4) 0.4076(15) 0.08(3) Uiso 1 1 d D . . . .
H12A H 0.9184 0.3217 0.3953 0.121 Uiso 1 1 calc R U . . .
H12B H 0.9490 0.4126 0.3889 0.121 Uiso 1 1 calc R U . . .
H12C H 0.9721 0.3393 0.4173 0.121 Uiso 1 1 calc R U . . .
C63 C 0.576(3) 1.1149(16) 0.681(2) 0.11(4) Uiso 1 1 d D . . . .
H63A H 0.6137 1.1215 0.6774 0.172 Uiso 1 1 calc R U . . .
H63B H 0.5589 1.1199 0.6555 0.172 Uiso 1 1 calc R U . . .
H63C H 0.5632 1.1614 0.6976 0.172 Uiso 1 1 calc R U . . .
C2 C 0.8402(16) 0.603(5) 0.2847(18) 0.10(4) Uiso 1 1 d D . . . .
H2A H 0.8288 0.5621 0.3046 0.152 Uiso 1 1 calc R U . . .
H2B H 0.8267 0.6626 0.2903 0.152 Uiso 1 1 calc R U . . .
H2C H 0.8272 0.5837 0.2597 0.152 Uiso 1 1 calc R U . . .
C54 C 0.475(3) 0.796(3) 0.588(3) 0.13(5) Uiso 1 1 d D . . . .
H54A H 0.4818 0.7827 0.5613 0.194 Uiso 1 1 calc R U . . .
H54B H 0.4451 0.8358 0.5902 0.194 Uiso 1 1 calc R U . . .
H54C H 0.5054 0.8235 0.6000 0.194 Uiso 1 1 calc R U . . .
C22 C 0.700(3) 0.623(5) 0.3120(14) 0.10(4) Uiso 1 1 d D . . . .
H22A H 0.7087 0.6823 0.3217 0.156 Uiso 1 1 calc R U . . .
H22B H 0.7305 0.5983 0.2990 0.156 Uiso 1 1 calc R U . . .
H22C H 0.6711 0.6274 0.2939 0.156 Uiso 1 1 calc R U . . .
C47 C 0.5530(11) 0.935(5) 0.532(3) 0.15(6) Uiso 1 1 d D . . . .
H47A H 0.5524 0.9072 0.5570 0.220 Uiso 1 1 calc R U . . .
H47B H 0.5195 0.9640 0.5267 0.220 Uiso 1 1 calc R U . . .
H47C H 0.5593 0.8903 0.5120 0.220 Uiso 1 1 calc R U . . .
C35 C 0.8727(10) 1.016(4) 0.472(2) 0.08(3) Uiso 1 1 d D . . . .
H35A H 0.8778 0.9775 0.4494 0.127 Uiso 1 1 calc R U . . .
H35B H 0.8982 1.0636 0.4714 0.127 Uiso 1 1 calc R U . . .
H35C H 0.8773 0.9806 0.4952 0.127 Uiso 1 1 calc R U . . .
C64 C 0.592(2) 1.015(5) 0.7349(11) 0.09(4) Uiso 1 1 d D . . . .
H64A H 0.6298 1.0233 0.7310 0.141 Uiso 1 1 calc R U . . .
H64B H 0.5799 1.0596 0.7532 0.141 Uiso 1 1 calc R U . . .
H64C H 0.5858 0.9560 0.7450 0.141 Uiso 1 1 calc R U . . .
C25 C 0.7086(13) 0.334(2) 0.4931(11) 0.04(2) Uiso 1 1 d D . . . .
C19 C 1.0499(18) 0.817(4) 0.4603(19) 0.10(4) Uiso 1 1 d D . . . .
H19A H 1.0708 0.7638 0.4568 0.146 Uiso 1 1 calc R U . . .
H19B H 1.0706 0.8693 0.4536 0.146 Uiso 1 1 calc R U . . .
H19C H 1.0388 0.8214 0.4870 0.146 Uiso 1 1 calc R U . . .
C39 C 0.887(2) 0.389(5) 0.573(2) 0.14(5) Uiso 1 1 d D . . . .
H39A H 0.8635 0.3397 0.5771 0.208 Uiso 1 1 calc R U . . .
H39B H 0.8823 0.4138 0.5475 0.208 Uiso 1 1 calc R U . . .
H39C H 0.9232 0.3685 0.5761 0.208 Uiso 1 1 calc R U . . .
C23 C 0.672(2) 0.474(4) 0.3307(18) 0.07(3) Uiso 1 1 d D . . . .
H23A H 0.6626 0.4369 0.3525 0.104 Uiso 1 1 calc R U . . .
H23B H 0.6430 0.4777 0.3126 0.104 Uiso 1 1 calc R U . . .
H23C H 0.7024 0.4487 0.3178 0.104 Uiso 1 1 calc R U . . .
C40 C 0.882(2) 0.422(5) 0.6420(16) 0.08(3) Uiso 1 1 d D . . . .
H40A H 0.8579 0.3721 0.6449 0.127 Uiso 1 1 calc R U . . .
H40B H 0.9174 0.4021 0.6464 0.127 Uiso 1 1 calc R U . . .
H40C H 0.8730 0.4680 0.6608 0.127 Uiso 1 1 calc R U . . .
C20 C 0.970(2) 0.8934(17) 0.439(2) 0.08(3) Uiso 1 1 d D . . . .
H20A H 0.9400 0.8893 0.4225 0.126 Uiso 1 1 calc R U . . .
H20B H 0.9590 0.8980 0.4661 0.126 Uiso 1 1 calc R U . . .
H20C H 0.9907 0.9459 0.4327 0.126 Uiso 1 1 calc R U . . .
C31 C 0.925(2) 0.9291(18) 0.569(2) 0.08(3) Uiso 1 1 d D . . . .
H31A H 0.8874 0.9252 0.5702 0.126 Uiso 1 1 calc R U . . .
H31B H 0.9366 0.9882 0.5768 0.126 Uiso 1 1 calc R U . . .
H31C H 0.9364 0.9185 0.5423 0.126 Uiso 1 1 calc R U . . .
C29 C 0.9492(14) 0.861(2) 0.5944(11) 0.08(3) Uiso 1 1 d D . . . .
C24 C 0.6408(14) 0.604(6) 0.366(2) 0.15(6) Uiso 1 1 d D . . . .
H24A H 0.6316 0.5645 0.3875 0.218 Uiso 1 1 calc R U . . .
H24B H 0.6507 0.6618 0.3762 0.218 Uiso 1 1 calc R U . . .
H24C H 0.6109 0.6100 0.3489 0.218 Uiso 1 1 calc R U . . .
C36 C 0.811(3) 1.103(3) 0.4344(14) 0.10(4) Uiso 1 1 d D . . . .
H36A H 0.7753 1.1279 0.4342 0.145 Uiso 1 1 calc R U . . .
H36B H 0.8358 1.1518 0.4326 0.145 Uiso 1 1 calc R U . . .
H36C H 0.8148 1.0636 0.4125 0.145 Uiso 1 1 calc R U . . .
C52 C 0.769(3) 0.629(4) 0.7269(15) 0.11(4) Uiso 1 1 d D . . . .
H52A H 0.7314 0.6302 0.7220 0.163 Uiso 1 1 calc R U . . .
H52B H 0.7851 0.5854 0.7097 0.163 Uiso 1 1 calc R U . . .
H52C H 0.7753 0.6113 0.7535 0.163 Uiso 1 1 calc R U . . .
C32 C 0.931(3) 0.873(4) 0.6347(14) 0.10(4) Uiso 1 1 d D . . . .
H32A H 0.9470 0.8283 0.6511 0.157 Uiso 1 1 calc R U . . .
H32B H 0.9409 0.9322 0.6438 0.157 Uiso 1 1 calc R U . . .
H32C H 0.8931 0.8672 0.6355 0.157 Uiso 1 1 calc R U . . .
C1 C 0.8982(16) 0.606(3) 0.2841(10) 0.12(5) Uiso 1 1 d D . . . .
C16 C 0.5855(15) 0.920(4) 0.386(2) 0.10(4) Uiso 1 1 d D . . . .
H16A H 0.5677 0.8830 0.3671 0.145 Uiso 1 1 calc R U . . .
H16B H 0.5889 0.8873 0.4103 0.145 Uiso 1 1 calc R U . . .
H16C H 0.5652 0.9739 0.3905 0.145 Uiso 1 1 calc R U . . .
C48 C 0.588(3) 1.070(5) 0.5615(17) 0.14(6) Uiso 1 1 d D . . . .
H48A H 0.6160 1.1134 0.5604 0.214 Uiso 1 1 calc R U . . .
H48B H 0.5545 1.0995 0.5579 0.214 Uiso 1 1 calc R U . . .
H48C H 0.5886 1.0403 0.5865 0.214 Uiso 1 1 calc R U . . .
C55 C 0.452(3) 0.730(6) 0.6503(16) 0.18(7) Uiso 1 1 d D . . . .
H55A H 0.4444 0.6739 0.6634 0.276 Uiso 1 1 calc R U . . .
H55B H 0.4827 0.7572 0.6622 0.276 Uiso 1 1 calc R U . . .
H55C H 0.4223 0.7695 0.6524 0.276 Uiso 1 1 calc R U . . .
S17A S 0.6894(12) 0.4949(14) 0.6563(4) 0.066(10) Uani 0.641(15) 1 d D U P A 1
C65A C 0.6589(18) 0.386(2) 0.6459(15) 0.14(3) Uiso 0.641(15) 1 d D U P A 1
C66A C 0.644(4) 0.344(4) 0.683(2) 0.14(3) Uiso 0.641(15) 1 d D U P A 1
H66A H 0.6188 0.3821 0.6961 0.205 Uiso 0.641(15) 1 calc R U P A 1
H66B H 0.6287 0.2863 0.6780 0.205 Uiso 0.641(15) 1 calc R U P A 1
H66C H 0.6751 0.3375 0.6991 0.205 Uiso 0.641(15) 1 calc R U P A 1
C67A C 0.612(3) 0.402(4) 0.621(3) 0.14(4) Uiso 0.641(15) 1 d D U P A 1
H67A H 0.6224 0.4293 0.5973 0.209 Uiso 0.641(15) 1 calc R U P A 1
H67B H 0.5948 0.3452 0.6162 0.209 Uiso 0.641(15) 1 calc R U P A 1
H67C H 0.5879 0.4410 0.6350 0.209 Uiso 0.641(15) 1 calc R U P A 1
C68A C 0.697(3) 0.330(4) 0.625(3) 0.14(3) Uiso 0.641(15) 1 d D U P A 1
H68A H 0.7067 0.3590 0.6009 0.209 Uiso 0.641(15) 1 calc R U P A 1
H68B H 0.7287 0.3235 0.6410 0.209 Uiso 0.641(15) 1 calc R U P A 1
H68C H 0.6823 0.2723 0.6199 0.209 Uiso 0.641(15) 1 calc R U P A 1
S18A S 0.6193(13) 0.6973(13) 0.7409(6) 0.083(12) Uani 0.641(15) 1 d D U P A 1
C69A C 0.5619(16) 0.663(3) 0.7692(12) 0.10(2) Uiso 0.641(15) 1 d D U P A 1
C70A C 0.574(3) 0.578(4) 0.789(3) 0.10(3) Uiso 0.641(15) 1 d D U P A 1
H70A H 0.5812 0.5324 0.7692 0.149 Uiso 0.641(15) 1 calc R U P A 1
H70B H 0.6047 0.5851 0.8051 0.149 Uiso 0.641(15) 1 calc R U P A 1
H70C H 0.5444 0.5594 0.8042 0.149 Uiso 0.641(15) 1 calc R U P A 1
C71A C 0.551(3) 0.734(5) 0.798(2) 0.10(3) Uiso 0.641(15) 1 d D U P A 1
H71A H 0.5430 0.7892 0.7848 0.154 Uiso 0.641(15) 1 calc R U P A 1
H71B H 0.5211 0.7161 0.8137 0.154 Uiso 0.641(15) 1 calc R U P A 1
H71C H 0.5814 0.7419 0.8146 0.154 Uiso 0.641(15) 1 calc R U P A 1
C72A C 0.5170(18) 0.653(8) 0.742(2) 0.11(3) Uiso 0.641(15) 1 d D U P A 1
H72A H 0.5248 0.6061 0.7237 0.159 Uiso 0.641(15) 1 calc R U P A 1
H72B H 0.4860 0.6360 0.7569 0.159 Uiso 0.641(15) 1 calc R U P A 1
H72C H 0.5106 0.7084 0.7289 0.159 Uiso 0.641(15) 1 calc R U P A 1
Au2B Au 0.6244(5) 0.5971(6) 0.6866(3) 0.058(3) Uani 0.641(15) 1 d D . P A 1
Au2A Au 0.6491(7) 0.5989(13) 0.6949(6) 0.058(3) Uani 0.359(15) 1 d D . P A 2
S17B S 0.6314(14) 0.4974(16) 0.6363(7) 0.064(11) Uani 0.359(15) 1 d D U P A 2
C65B C 0.6589(18) 0.386(2) 0.6459(15) 0.14(3) Uiso 0.359(15) 1 d D U P A 2
C66B C 0.665(6) 0.339(5) 0.609(2) 0.14(3) Uiso 0.359(15) 1 d D U P A 2
H66D H 0.6888 0.3721 0.5922 0.207 Uiso 0.359(15) 1 calc R U P A 2
H66E H 0.6786 0.2797 0.6132 0.207 Uiso 0.359(15) 1 calc R U P A 2
H66F H 0.6309 0.3349 0.5958 0.207 Uiso 0.359(15) 1 calc R U P A 2
C67B C 0.710(3) 0.398(4) 0.665(5) 0.14(3) Uiso 0.359(15) 1 d D U P A 2
H67D H 0.7339 0.4297 0.6479 0.207 Uiso 0.359(15) 1 calc R U P A 2
H67E H 0.7061 0.4311 0.6888 0.207 Uiso 0.359(15) 1 calc R U P A 2
H67F H 0.7252 0.3394 0.6709 0.207 Uiso 0.359(15) 1 calc R U P A 2
C68B C 0.622(4) 0.338(5) 0.671(4) 0.14(4) Uiso 0.359(15) 1 d D U P A 2
H68D H 0.6190 0.3693 0.6957 0.205 Uiso 0.359(15) 1 calc R U P A 2
H68E H 0.5884 0.3332 0.6590 0.205 Uiso 0.359(15) 1 calc R U P A 2
H68F H 0.6360 0.2780 0.6763 0.205 Uiso 0.359(15) 1 calc R U P A 2
S18B S 0.5589(11) 0.6766(7) 0.7165(11) 0.082(13) Uani 0.359(15) 1 d D U P A 2
C69B C 0.5619(16) 0.663(3) 0.7692(12) 0.10(2) Uiso 0.359(15) 1 d D U P A 2
C70B C 0.569(6) 0.567(4) 0.7781(18) 0.10(3) Uiso 0.359(15) 1 d D U P A 2
H70D H 0.6013 0.5463 0.7670 0.150 Uiso 0.359(15) 1 calc R U P A 2
H70E H 0.5696 0.5590 0.8060 0.150 Uiso 0.359(15) 1 calc R U P A 2
H70F H 0.5396 0.5338 0.7672 0.150 Uiso 0.359(15) 1 calc R U P A 2
C71B C 0.607(4) 0.715(9) 0.7841(16) 0.10(3) Uiso 0.359(15) 1 d D U P A 2
H71D H 0.6391 0.6925 0.7729 0.155 Uiso 0.359(15) 1 calc R U P A 2
H71E H 0.6027 0.7776 0.7770 0.155 Uiso 0.359(15) 1 calc R U P A 2
H71F H 0.6086 0.7101 0.8121 0.155 Uiso 0.359(15) 1 calc R U P A 2
C72B C 0.512(3) 0.697(10) 0.7858(14) 0.10(3) Uiso 0.359(15) 1 d D U P A 2
H72D H 0.5085 0.7599 0.7797 0.157 Uiso 0.359(15) 1 calc R U P A 2
H72E H 0.4831 0.6639 0.7749 0.157 Uiso 0.359(15) 1 calc R U P A 2
H72F H 0.5130 0.6891 0.8137 0.157 Uiso 0.359(15) 1 calc R U P A 2
C6 C 0.827(3) 1.068(4) 0.314(2) 0.12(4) Uiso 1 1 d D . . . .
H6A H 0.7902 1.0580 0.3179 0.174 Uiso 1 1 calc R U . . .
H6B H 0.8420 1.1010 0.3353 0.174 Uiso 1 1 calc R U . . .
H6C H 0.8318 1.1025 0.2900 0.174 Uiso 1 1 calc R U . . .
C56 C 0.4179(13) 0.666(5) 0.591(2) 0.10(4) Uiso 1 1 d D . . . .
H56A H 0.4106 0.6108 0.6046 0.149 Uiso 1 1 calc R U . . .
H56B H 0.3873 0.7041 0.5915 0.149 Uiso 1 1 calc R U . . .
H56C H 0.4262 0.6518 0.5640 0.149 Uiso 1 1 calc R U . . .
C5 C 0.8545(19) 0.981(3) 0.3098(11) 0.09(4) Uiso 1 1 d D . . . .
C7 C 0.831(4) 0.928(6) 0.2781(10) 0.17(7) Uiso 1 1 d D . . . .
H7A H 0.7939 0.9199 0.2829 0.257 Uiso 1 1 calc R U . . .
H7B H 0.8356 0.9593 0.2537 0.257 Uiso 1 1 calc R U . . .
H7C H 0.8481 0.8704 0.2769 0.257 Uiso 1 1 calc R U . . .
C8 C 0.911(2) 0.995(6) 0.303(2) 0.12(5) Uiso 1 1 d D . . . .
H8A H 0.9283 0.9375 0.3007 0.185 Uiso 1 1 calc R U . . .
H8B H 0.9160 1.0290 0.2795 0.185 Uiso 1 1 calc R U . . .
H8C H 0.9262 1.0275 0.3248 0.185 Uiso 1 1 calc R U . . .

loop_
_atom_site_aniso_label
_atom_site_aniso_U_11
_atom_site_aniso_U_22
_atom_site_aniso_U_33
_atom_site_aniso_U_23
_atom_site_aniso_U_13
_atom_site_aniso_U_12
Au1 0.078(3) 0.070(3) 0.063(3) 0.003(2) 0.010(2) 0.005(2)
Au2 0.073(3) 0.050(2) 0.063(3) -0.004(2) 0.006(2) 0.007(2)
Au3 0.079(3) 0.062(3) 0.062(3) 0.009(2) 0.006(2) 0.015(2)
Au4 0.043(2) 0.045(2) 0.055(2) 0.0027(19) 0.0038(17) -0.0019(18)
Au5 0.053(2) 0.040(2) 0.056(2) -0.0001(18) -0.0044(18) 0.0009(18)
Au6 0.040(2) 0.033(2) 0.058(2) 0.0076(18) 0.0044(17) 0.0045(16)
Au7 0.038(2) 0.051(2) 0.065(3) 0.010(2) 0.0008(18) 0.0024(18)
Au8 0.038(2) 0.0289(19) 0.065(3) 0.0030(18) 0.0088(18) 0.0089(16)
Au9 0.036(2) 0.041(2) 0.074(3) 0.0020(19) 0.0005(18) -0.0006(17)
Au10 0.033(2) 0.049(2) 0.068(3) -0.001(2) 0.0056(18) -0.0012(17)
Au11 0.0284(19) 0.0280(19) 0.061(2) 0.0008(17) 0.0024(16) -0.0001(15)
Au12 0.0263(18) 0.033(2) 0.064(2) 0.0123(18) 0.0021(16) 0.0089(16)
Au13 0.0265(19) 0.032(2) 0.070(3) 0.0013(18) -0.0008(17) 0.0036(16)
Au14 0.0303(19) 0.0293(19) 0.075(3) 0.0053(18) 0.0018(17) 0.0031(16)
Au15 0.0323(19) 0.0297(19) 0.055(2) 0.0080(17) 0.0068(16) 0.0023(16)
Au16 0.054(2) 0.029(2) 0.062(3) 0.0078(18) 0.0011(19) 0.0059(17)
Au17 0.048(2) 0.031(2) 0.065(3) 0.0027(18) -0.0016(19) 0.0069(17)
Au18 0.0246(19) 0.040(2) 0.064(2) 0.0047(18) 0.0042(16) 0.0060(16)
Au19 0.034(2) 0.0299(19) 0.055(2) 0.0126(17) 0.0062(16) 0.0066(16)
Au20 0.037(2) 0.031(2) 0.066(3) 0.0003(18) 0.0079(17) 0.0027(16)
Au21 0.039(2) 0.051(2) 0.080(3) -0.001(2) 0.0088(19) -0.0042(19)
Au22 0.050(2) 0.034(2) 0.064(3) 0.0062(18) 0.0079(19) 0.0018(17)
Au23 0.045(2) 0.035(2) 0.066(3) 0.0048(18) 0.0068(18) 0.0078(17)
Au24 0.051(2) 0.043(2) 0.063(3) 0.0085(19) 0.0100(19) 0.0041(18)
Au25 0.040(2) 0.031(2) 0.064(3) 0.0019(18) 0.0037(18) 0.0028(16)
Au26 0.049(2) 0.042(2) 0.072(3) 0.001(2) 0.0115(19) 0.0008(18)
Au27 0.057(2) 0.035(2) 0.070(3) 0.0061(19) 0.001(2) 0.0000(18)
Au28 0.055(2) 0.045(2) 0.075(3) 0.001(2) 0.016(2) 0.0005(19)
Au30 0.158(5) 0.056(3) 0.080(3) -0.005(3) 0.039(3) -0.014(3)
S1 0.087(11) 0.078(11) 0.079(11) -0.001(9) 0.010(9) -0.001(9)
S2 0.071(11) 0.070(11) 0.073(11) 0.005(9) 0.012(8) 0.002(9)
S3 0.061(10) 0.058(10) 0.058(10) -0.005(8) 0.003(8) 0.005(8)
S4 0.084(11) 0.076(11) 0.076(11) 0.006(9) -0.002(9) -0.001(9)
S5 0.057(10) 0.055(10) 0.067(10) -0.006(8) 0.002(8) 0.010(8)
S6 0.039(9) 0.055(10) 0.054(10) -0.007(8) -0.006(8) 0.005(8)
S7 0.037(9) 0.045(9) 0.048(9) 0.006(8) 0.005(7) 0.014(8)
S8 0.048(9) 0.056(10) 0.058(10) 0.007(8) 0.001(8) 0.016(8)
S9 0.032(8) 0.030(8) 0.051(9) 0.002(7) 0.000(7) -0.007(7)
S10 0.061(10) 0.064(10) 0.063(10) 0.006(8) 0.009(8) 0.002(8)
S11 0.046(9) 0.038(9) 0.061(10) 0.003(8) 0.002(8) 0.001(8)
S12 0.051(9) 0.048(9) 0.057(10) 0.002(8) 0.004(8) 0.010(8)
S13 0.049(9) 0.048(9) 0.052(9) -0.002(8) -0.007(8) 0.011(8)
S14 0.072(11) 0.075(11) 0.081(11) 0.006(9) 0.002(9) -0.004(9)
S15 0.067(10) 0.056(10) 0.066(10) -0.001(8) 0.007(8) -0.004(8)
S16 0.066(10) 0.064(10) 0.062(10) 0.000(8) 0.005(8) 0.003(8)
S17A 0.06(2) 0.05(2) 0.09(3) 0.02(2) -0.027(19) -0.011(18)
S18A 0.07(3) 0.08(3) 0.10(3) 0.01(2) 0.00(2) 0.01(2)
Au2B 0.057(8) 0.048(3) 0.068(5) 0.013(3) 0.001(5) -0.001(5)
Au2A 0.057(8) 0.048(3) 0.068(5) 0.013(3) 0.001(5) -0.001(5)
S17B 0.05(2) 0.04(2) 0.09(3) 0.02(2) -0.03(2) -0.009(19)
S18B 0.07(3) 0.08(3) 0.10(3) 0.01(2) -0.01(2) 0.01(2)

loop_
_atom_type_symbol
_atom_type_description
_atom_type_scat_dispersion_real
_atom_type_scat_dispersion_imag
_atom_type_scat_source
C C 0.0034 0.0017 'Calculated using XDISP in WinGX (Farrugia, 1999)'
H H 0.0000 0.0000 'Calculated using XDISP in WinGX (Farrugia, 1999)'
S S 0.1301 0.1311 'Calculated using XDISP in WinGX (Farrugia, 1999)'
Au Au -2.2028 9.2033 'Calculated using XDISP in WinGX (Farrugia, 1999)'

loop_
_geom_angle_atom_site_label_1
_geom_angle_atom_site_label_2
_geom_angle_atom_site_label_3
_geom_angle
S1 Au1 S2 172.7(10)
S1 Au1 Au4 87.2(7)
S2 Au1 Au4 94.9(6)
S3 Au2 S1 169.8(9)
S3 Au2 Au4 101.8(6)
S1 Au2 Au4 87.0(7)
S3 Au2 Au5 88.4(6)
S1 Au2 Au5 101.3(7)
Au4 Au2 Au5 51.47(11)
S3 Au2 Au8 43.5(6)
S1 Au2 Au8 146.4(7)
Au4 Au2 Au8 60.21(11)
Au5 Au2 Au8 53.60(10)
S4 Au3 S2 175.7(10)
S4 Au3 Au6 101.4(7)
S2 Au3 Au6 81.0(6)
S4 Au3 Au5 87.1(7)
S2 Au3 Au5 97.2(7)
Au6 Au3 Au5 51.56(11)
S4 Au3 Au7 45.8(7)
S2 Au3 Au7 137.1(7)
Au6 Au3 Au7 56.39(11)
Au5 Au3 Au7 54.01(11)
S5 Au4 Au5 162.5(6)
S5 Au4 Au11 92.0(6)
Au5 Au4 Au11 86.30(14)
S5 Au4 Au6 134.6(6)
Au5 Au4 Au6 58.98(13)
Au11 Au4 Au6 62.49(12)
S5 Au4 Au1 111.9(6)
Au5 Au4 Au1 74.74(15)
Au11 Au4 Au1 152.63(17)
Au6 Au4 Au1 90.57(15)
S5 Au4 Au2 96.5(6)
Au5 Au4 Au2 69.52(14)
Au11 Au4 Au2 119.69(16)
Au6 Au4 Au2 128.39(17)
Au1 Au4 Au2 72.17(14)
S5 Au4 Au8 105.2(6)
Au5 Au4 Au8 60.07(12)
Au11 Au4 Au8 53.77(11)
Au6 Au4 Au8 89.58(13)
Au1 Au4 Au8 126.45(16)
Au2 Au4 Au8 66.43(12)
S6 Au5 Au6 157.0(6)
S6 Au5 Au4 135.7(5)
Au6 Au5 Au4 61.51(13)
S6 Au5 Au7 95.5(5)
Au6 Au5 Au7 63.24(13)
Au4 Au5 Au7 123.42(16)
S6 Au5 Au8 81.7(5)
Au6 Au5 Au8 95.65(15)
Au4 Au5 Au8 68.30(13)
Au7 Au5 Au8 106.58(15)
S6 Au5 Au12 95.7(6)
Au6 Au5 Au12 65.15(12)
Au4 Au5 Au12 92.55(14)
Au7 Au5 Au12 53.03(11)
Au8 Au5 Au12 54.39(11)
S6 Au5 Au3 121.8(5)
Au6 Au5 Au3 58.94(13)
Au4 Au5 Au3 95.80(15)
Au7 Au5 Au3 64.72(12)
Au8 Au5 Au3 154.57(17)
Au12 Au5 Au3 109.25(14)
S6 Au5 Au2 79.4(5)
Au6 Au5 Au2 120.42(16)
Au4 Au5 Au2 59.01(13)
Au7 Au5 Au2 171.16(17)
Au8 Au5 Au2 65.71(12)
Au12 Au5 Au2 119.90(14)
Au3 Au5 Au2 124.11(15)
S9 Au6 Au5 156.6(5)
S9 Au6 Au4 143.3(5)
Au5 Au6 Au4 59.51(13)
S9 Au6 Au11 103.9(5)
Au5 Au6 Au11 84.33(13)
Au4 Au6 Au11 58.35(12)
S9 Au6 Au3 102.6(5)
Au5 Au6 Au3 69.50(14)
Au4 Au6 Au3 101.21(15)
Au11 Au6 Au3 153.14(17)
S9 Au6 Au7 93.6(5)
Au5 Au6 Au7 62.95(13)
Au4 Au6 Au7 121.19(16)
Au11 Au6 Au7 105.74(14)
Au3 Au6 Au7 68.18(13)
S9 Au6 Au15 48.6(5)
Au5 Au6 Au15 128.48(15)
Au4 Au6 Au15 112.40(14)
Au11 Au6 Au15 57.14(11)
Au3 Au6 Au15 146.39(15)
Au7 Au6 Au15 93.70(13)
S9 Au6 Au12 102.8(5)
Au5 Au6 Au12 64.30(12)
Au4 Au6 Au12 91.05(13)
Au11 Au6 Au12 53.04(10)
Au3 Au6 Au12 116.20(15)
Au7 Au6 Au12 52.74(11)
Au15 Au6 Au12 65.20(11)
S4 Au7 Au12 157.8(7)
S4 Au7 Au14 136.3(6)
Au12 Au7 Au14 61.86(13)
S4 Au7 Au13 136.4(7)
Au12 Au7 Au13 59.01(12)
Au14 Au7 Au13 60.55(13)
S4 Au7 Au5 91.3(7)
Au12 Au7 Au5 66.70(12)
Au14 Au7 Au5 124.10(16)
Au13 Au7 Au5 108.81(15)
S4 Au7 Au6 98.1(7)
Au12 Au7 Au6 67.12(12)
Au14 Au7 Au6 86.25(14)
Au13 Au7 Au6 125.13(16)
Au5 Au7 Au6 53.81(11)
S4 Au7 Au3 43.4(7)
Au12 Au7 Au3 117.63(15)
Au14 Au7 Au3 129.24(16)
Au13 Au7 Au3 168.38(17)
Au5 Au7 Au3 61.27(12)
Au6 Au7 Au3 55.42(12)
S3 Au8 Au11 143.2(6)
S3 Au8 Au16 137.4(6)
Au11 Au8 Au16 60.17(13)
S3 Au8 Au12 150.1(6)
Au11 Au8 Au12 58.47(12)
Au16 Au8 Au12 65.54(13)
S3 Au8 Au5 94.0(6)
Au11 Au8 Au5 81.20(13)
Au16 Au8 Au5 128.52(15)
Au12 Au8 Au5 65.53(12)
S3 Au8 Au9 89.5(6)
Au11 Au8 Au9 122.09(14)
Au16 Au8 Au9 100.84(14)
Au12 Au8 Au9 63.88(12)
Au5 Au8 Au9 70.71(12)
S3 Au8 Au4 94.4(6)
Au11 Au8 Au4 54.25(11)
Au16 Au8 Au4 113.26(15)
Au12 Au8 Au4 89.32(13)
Au5 Au8 Au4 51.63(11)
Au9 Au8 Au4 122.34(14)
S3 Au8 Au2 42.7(6)
Au11 Au8 Au2 107.19(14)
Au16 Au8 Au2 157.71(16)
Au12 Au8 Au2 125.98(15)
Au5 Au8 Au2 60.69(12)
Au9 Au8 Au2 101.44(14)
Au4 Au8 Au2 53.36(11)
S6 Au9 S7 164.7(8)
S6 Au9 Au8 81.3(5)
S7 Au9 Au8 106.4(5)
S6 Au9 Au12 98.2(6)
S7 Au9 Au12 97.0(6)
Au8 Au9 Au12 53.89(10)
S6 Au9 Au13 113.1(6)
S7 Au9 Au13 78.4(5)
Au8 Au9 Au13 104.38(14)
Au12 Au9 Au13 50.70(10)
S6 Au9 Au17 149.8(6)
S7 Au9 Au17 45.1(5)
Au8 Au9 Au17 76.56(12)
Au12 Au9 Au17 52.00(10)
Au13 Au9 Au17 54.73(10)
S8 Au10 S5 174.1(8)
S8 Au10 Au11 92.9(6)
S5 Au10 Au11 90.6(6)
Au12 Au11 Au8 62.35(12)
Au12 Au11 Au16 67.02(12)
Au8 Au11 Au16 60.24(13)
Au12 Au11 Au4 102.37(15)
Au8 Au11 Au4 71.98(13)
Au16 Au11 Au4 130.58(16)
Au12 Au11 Au18 102.51(14)
Au8 Au11 Au18 126.88(16)
Au16 Au11 Au18 66.96(13)
Au4 Au11 Au18 154.14(16)
Au12 Au11 Au10 171.98(16)
Au8 Au11 Au10 111.10(15)
Au16 Au11 Au10 106.04(15)
Au4 Au11 Au10 78.89(13)
Au18 Au11 Au10 77.46(13)
Au12 Au11 Au6 69.41(12)
Au8 Au11 Au6 98.32(15)
Au16 Au11 Au6 136.42(15)
Au4 Au11 Au6 59.16(12)
Au18 Au11 Au6 124.94(15)
Au10 Au11 Au6 117.34(15)
Au12 Au11 Au15 74.88(12)
Au8 Au11 Au15 137.20(15)
Au16 Au11 Au15 102.63(14)
Au4 Au11 Au15 121.62(15)
Au18 Au11 Au15 59.39(12)
Au10 Au11 Au15 111.37(15)
Au6 Au11 Au15 66.19(12)
Au11 Au12 Au13 172.48(18)
Au11 Au12 Au7 117.65(16)
Au13 Au12 Au7 61.17(12)
Au11 Au12 Au8 59.18(12)
Au13 Au12 Au8 128.26(16)
Au7 Au12 Au8 119.28(17)
Au11 Au12 Au14 112.33(15)
Au13 Au12 Au14 60.36(12)
Au7 Au12 Au14 59.22(13)
Au8 Au12 Au14 170.46(16)
Au11 Au12 Au17 115.43(15)
Au13 Au12 Au17 65.88(12)
Au7 Au12 Au17 126.86(15)
Au8 Au12 Au17 89.93(13)
Au14 Au12 Au17 98.18(14)
Au11 Au12 Au19 77.99(13)
Au13 Au12 Au19 96.69(14)
Au7 Au12 Au19 125.91(15)
Au8 Au12 Au19 112.97(14)
Au14 Au12 Au19 66.89(12)
Au17 Au12 Au19 63.63(12)
Au11 Au12 Au16 57.07(11)
Au13 Au12 Au16 124.50(15)
Au7 Au12 Au16 173.94(16)
Au8 Au12 Au16 56.14(12)
Au14 Au12 Au16 124.49(16)
Au17 Au12 Au16 58.66(12)
Au19 Au12 Au16 57.60(11)
Au11 Au12 Au9 121.16(14)
Au13 Au12 Au9 66.36(12)
Au7 Au12 Au9 86.29(14)
Au8 Au12 Au9 62.23(12)
Au14 Au12 Au9 125.52(14)
Au17 Au12 Au9 68.59(12)
Au19 Au12 Au9 132.06(14)
Au16 Au12 Au9 94.22(13)
Au11 Au12 Au5 78.79(13)
Au13 Au12 Au5 105.62(15)
Au7 Au12 Au5 60.27(12)
Au8 Au12 Au5 60.08(12)
Au14 Au12 Au5 115.75(14)
Au17 Au12 Au5 135.35(16)
Au19 Au12 Au5 155.46(15)
Au16 Au12 Au5 114.34(14)
Au9 Au12 Au5 68.21(12)
Au11 Au12 Au6 57.55(11)
Au13 Au12 Au6 120.40(14)
Au7 Au12 Au6 60.14(12)
Au8 Au12 Au6 89.67(12)
Au14 Au12 Au6 81.58(12)
Au17 Au12 Au6 171.62(17)
Au19 Au12 Au6 108.96(14)
Au16 Au12 Au6 114.61(13)
Au9 Au12 Au6 118.37(14)
Au5 Au12 Au6 50.54(11)
Au11 Au12 Au15 54.80(11)
Au13 Au12 Au15 117.73(14)
Au7 Au12 Au15 92.72(13)
Au8 Au12 Au15 113.96(13)
Au14 Au12 Au15 57.85(11)
Au17 Au12 Au15 115.99(14)
Au19 Au12 Au15 52.36(10)
Au16 Au12 Au15 86.21(12)
Au9 Au12 Au15 174.58(14)
Au5 Au12 Au15 106.69(12)
Au6 Au12 Au15 56.81(10)
S11 Au13 Au12 157.8(5)
S11 Au13 Au7 140.5(5)
Au12 Au13 Au7 59.82(12)
S11 Au13 Au14 131.2(5)
Au12 Au13 Au14 61.68(12)
Au7 Au13 Au14 59.23(13)
S11 Au13 Au20 89.4(6)
Au12 Au13 Au20 82.71(14)
Au7 Au13 Au20 119.39(16)
Au14 Au13 Au20 61.36(13)
S11 Au13 Au17 99.1(5)
Au12 Au13 Au17 59.37(12)
Au7 Au13 Au17 119.02(14)
Au14 Au13 Au17 94.99(14)
Au20 Au13 Au17 55.85(12)
S11 Au13 Au9 104.8(5)
Au12 Au13 Au9 62.95(11)
Au7 Au13 Au9 83.96(13)
Au14 Au13 Au9 123.48(14)
Au20 Au13 Au9 121.05(14)
Au17 Au13 Au9 65.41(11)
S12 Au14 Au7 141.4(6)
S12 Au14 Au13 148.3(6)
Au7 Au14 Au13 60.22(13)
S12 Au14 Au12 146.1(5)
Au7 Au14 Au12 58.91(13)
Au13 Au14 Au12 57.96(11)
S12 Au14 Au20 97.8(6)
Au7 Au14 Au20 119.13(16)
Au13 Au14 Au20 60.11(12)
Au12 Au14 Au20 80.29(13)
S12 Au14 Au15 77.7(5)
Au7 Au14 Au15 100.55(14)
Au13 Au14 Au15 127.93(14)
Au12 Au14 Au15 70.57(12)
Au20 Au14 Au15 106.17(14)
S12 Au14 Au19 93.2(5)
Au7 Au14 Au19 117.24(14)
Au13 Au14 Au19 90.22(13)
Au12 Au14 Au19 58.51(11)
Au20 Au14 Au19 52.86(11)
Au15 Au14 Au19 53.93(10)
S12 Au14 Au25 46.2(6)
Au7 Au14 Au25 172.40(16)
Au13 Au14 Au25 113.65(14)
Au12 Au14 Au25 114.50(14)
Au20 Au14 Au25 54.04(11)
Au15 Au14 Au25 79.61(12)
Au19 Au14 Au25 56.70(10)
S9 Au15 Au23 138.4(5)
S9 Au15 Au18 152.6(5)
Au23 Au15 Au18 60.26(12)
S9 Au15 Au19 144.0(5)
Au23 Au15 Au19 59.94(12)
Au18 Au15 Au19 57.32(11)
S9 Au15 Au11 103.0(5)
Au23 Au15 Au11 117.68(15)
Au18 Au15 Au11 58.79(12)
Au19 Au15 Au11 77.39(12)
S9 Au15 Au14 79.5(5)
Au23 Au15 Au14 99.29(14)
Au18 Au15 Au14 122.00(14)
Au19 Au15 Au14 65.46(11)
Au11 Au15 Au14 101.63(13)
S9 Au15 Au6 48.1(5)
Au23 Au15 Au6 173.03(16)
Au18 Au15 Au6 114.95(14)
Au19 Au15 Au6 113.46(14)
Au11 Au15 Au6 56.67(11)
Au14 Au15 Au6 78.83(12)
S9 Au15 Au12 96.3(5)
Au23 Au15 Au12 115.59(14)
Au18 Au15 Au12 86.91(12)
Au19 Au15 Au12 55.71(11)
Au11 Au15 Au12 50.32(10)
Au14 Au15 Au12 51.58(10)
Au6 Au15 Au12 57.98(10)
S10 Au16 Au11 148.8(6)
S10 Au16 Au8 139.3(6)
Au11 Au16 Au8 59.59(12)
S10 Au16 Au19 100.4(6)
Au11 Au16 Au19 78.80(12)
Au8 Au16 Au19 117.67(15)
S10 Au16 Au17 93.0(6)
Au11 Au16 Au17 113.75(15)
Au8 Au16 Au17 90.95(15)
Au19 Au16 Au17 64.43(12)
S10 Au16 Au12 149.5(6)
Au11 Au16 Au12 55.92(11)
Au8 Au16 Au12 58.32(12)
Au19 Au16 Au12 60.19(11)
Au17 Au16 Au12 58.12(11)
S10 Au16 Au18 96.7(6)
Au11 Au16 Au18 57.23(12)
Au8 Au16 Au18 116.56(15)
Au19 Au16 Au18 54.18(11)
Au17 Au16 Au18 118.61(14)
Au12 Au16 Au18 90.02(13)
S10 Au16 Au24 44.7(6)
Au11 Au16 Au24 113.97(15)
Au8 Au16 Au24 172.87(17)
Au19 Au16 Au24 61.60(11)
Au17 Au16 Au24 94.78(14)
Au12 Au16 Au24 121.74(14)
Au18 Au16 Au24 56.80(11)
S7 Au17 Au22 141.0(5)
S7 Au17 Au20 127.3(5)
Au22 Au17 Au20 60.05(13)
S7 Au17 Au12 102.7(5)
Au22 Au17 Au12 116.13(16)
Au20 Au17 Au12 81.50(13)
S7 Au17 Au16 115.8(5)
Au22 Au17 Au16 85.94(15)
Au20 Au17 Au16 112.77(15)
Au12 Au17 Au16 63.22(12)
S7 Au17 Au13 81.2(5)
Au22 Au17 Au13 118.35(15)
Au20 Au17 Au13 58.31(12)
Au12 Au17 Au13 54.75(11)
Au16 Au17 Au13 117.94(15)
S7 Au17 Au19 162.3(5)
Au22 Au17 Au19 56.65(12)
Au20 Au17 Au19 55.14(11)
Au12 Au17 Au19 59.60(12)
Au16 Au17 Au19 57.67(11)
Au13 Au17 Au19 87.97(12)
S7 Au17 Au9 43.4(5)
Au22 Au17 Au9 175.53(16)
Au20 Au17 Au9 117.97(15)
Au12 Au17 Au9 59.41(12)
Au16 Au17 Au9 91.45(13)
Au13 Au17 Au9 59.86(11)
Au19 Au17 Au9 118.88(14)
S8 Au18 Au19 165.2(6)
S8 Au18 Au23 133.6(6)
Au19 Au18 Au23 60.79(12)
S8 Au18 Au11 92.0(6)
Au19 Au18 Au11 80.96(14)
Au23 Au18 Au11 118.64(15)
S8 Au18 Au15 126.0(6)
Au19 Au18 Au15 61.76(11)
Au23 Au18 Au15 58.23(12)
Au11 Au18 Au15 61.82(12)
S8 Au18 Au24 106.5(6)
Au19 Au18 Au24 67.27(12)
Au23 Au18 Au24 86.96(13)
Au11 Au18 Au24 121.76(15)
Au15 Au18 Au24 127.53(14)
S8 Au18 Au16 105.8(6)
Au19 Au18 Au16 59.50(12)
Au23 Au18 Au16 120.05(15)
Au11 Au18 Au16 55.81(11)
Au15 Au18 Au16 96.85(14)
Au24 Au18 Au16 66.02(12)
Au18 Au19 Au20 178.29(18)
Au18 Au19 Au22 121.54(16)
Au20 Au19 Au22 60.17(13)
Au18 Au19 Au23 60.85(12)
Au20 Au19 Au23 118.56(15)
Au22 Au19 Au23 117.49(16)
Au18 Au19 Au15 60.92(12)
Au20 Au19 Au15 117.37(15)
Au22 Au19 Au15 173.89(17)
Au23 Au19 Au15 57.98(12)
Au18 Au19 Au16 66.31(12)
Au20 Au19 Au16 114.41(15)
Au22 Au19 Au16 85.43(13)
Au23 Au19 Au16 126.89(15)
Au15 Au19 Au16 100.59(14)
Au18 Au19 Au12 98.52(14)
Au20 Au19 Au12 80.65(13)
Au22 Au19 Au12 112.22(15)
Au23 Au19 Au12 129.82(15)
Au15 Au19 Au12 71.92(12)
Au16 Au19 Au12 62.21(12)
Au18 Au19 Au25 121.61(15)
Au20 Au19 Au25 57.76(11)
Au22 Au19 Au25 87.55(13)
Au23 Au19 Au25 60.80(12)
Au15 Au19 Au25 86.53(12)
Au16 Au19 Au25 171.59(16)
Au12 Au19 Au25 116.67(14)
Au18 Au19 Au17 124.20(15)
Au20 Au19 Au17 56.56(12)
Au22 Au19 Au17 55.56(12)
Au23 Au19 Au17 172.50(16)
Au15 Au19 Au17 128.69(16)
Au16 Au19 Au17 57.90(11)
Au12 Au19 Au17 56.77(11)
Au25 Au19 Au17 114.08(14)
Au18 Au19 Au14 120.76(14)
Au20 Au19 Au14 57.55(11)
Au22 Au19 Au14 117.61(14)
Au23 Au19 Au14 94.95(13)
Au15 Au19 Au14 60.60(11)
Au16 Au19 Au14 116.81(15)
Au12 Au19 Au14 54.60(10)
Au25 Au19 Au14 62.80(11)
Au17 Au19 Au14 86.82(12)
Au18 Au19 Au24 61.40(12)
Au20 Au19 Au24 120.28(15)
Au22 Au19 Au24 60.45(12)
Au23 Au19 Au24 84.03(14)
Au15 Au19 Au24 121.01(14)
Au16 Au19 Au24 66.10(12)
Au12 Au19 Au24 128.27(14)
Au25 Au19 Au24 114.09(14)
Au17 Au19 Au24 93.80(13)
Au14 Au19 Au24 176.73(15)
Au18 Au19 Au27 101.71(15)
Au20 Au19 Au27 79.12(13)
Au22 Au19 Au27 56.27(12)
Au23 Au19 Au27 62.25(12)
Au15 Au19 Au27 118.35(14)
Au16 Au19 Au27 127.17(14)
Au12 Au19 Au27 159.77(15)
Au25 Au19 Au27 50.98(11)
Au17 Au19 Au27 110.36(13)
Au14 Au19 Au27 113.12(13)
Au24 Au19 Au27 63.65(11)
Au19 Au20 Au22 60.97(12)
Au19 Au20 Au21 167.21(17)
Au22 Au20 Au21 108.92(16)
Au19 Au20 Au17 68.29(13)
Au22 Au20 Au17 59.57(13)
Au21 Au20 Au17 100.18(15)
Au19 Au20 Au26 101.60(16)
Au22 Au20 Au26 68.52(14)
Au21 Au20 Au26 80.22(14)
Au17 Au20 Au26 125.20(17)
Au19 Au20 Au25 67.38(12)
Au22 Au20 Au25 93.33(15)
Au21 Au20 Au25 123.17(16)
Au17 Au20 Au25 135.28(16)
Au26 Au20 Au25 60.09(13)
Au19 Au20 Au13 99.80(14)
Au22 Au20 Au13 125.41(15)
Au21 Au20 Au13 79.45(14)
Au17 Au20 Au13 65.85(13)
Au26 Au20 Au13 158.46(17)
Au25 Au20 Au13 127.92(16)
Au19 Au20 Au14 69.59(12)
Au22 Au20 Au14 130.42(16)
Au21 Au20 Au14 119.38(17)
Au17 Au20 Au14 99.67(14)
Au26 Au20 Au14 128.11(16)
Au25 Au20 Au14 70.05(13)
Au13 Au20 Au14 58.53(12)
S14 Au21 S11 175.0(9)
S14 Au21 Au20 91.5(7)
S11 Au21 Au20 92.4(5)
S17B Au22 Au17 110.5(5)
S17A Au22 Au17 126.1(6)
S17B Au22 Au20 110.6(11)
S17A Au22 Au20 151.5(8)
Au17 Au22 Au20 60.39(13)
S17B Au22 Au19 169.1(11)
S17A Au22 Au19 148.6(8)
Au17 Au22 Au19 67.79(13)
Au20 Au22 Au19 58.86(12)
S17B Au22 Au27 107.5(4)
S17A Au22 Au27 97.4(6)
Au17 Au22 Au27 135.77(17)
Au20 Au22 Au27 85.73(14)
Au19 Au22 Au27 70.54(13)
S17B Au22 Au24 123.3(11)
S17A Au22 Au24 81.9(8)
Au17 Au22 Au24 105.09(15)
Au20 Au22 Au24 125.27(16)
Au19 Au22 Au24 66.77(12)
Au27 Au22 Au24 70.43(13)
S17B Au22 Au26 78.3(9)
S17A Au22 Au26 103.5(6)
Au17 Au22 Au26 114.20(16)
Au20 Au22 Au26 56.12(12)
Au19 Au22 Au26 92.43(13)
Au27 Au22 Au26 53.40(12)
Au24 Au22 Au26 123.83(16)
S17A Au22 Au2B 49.9(6)
Au17 Au22 Au2B 151.6(3)
Au20 Au22 Au2B 109.5(2)
Au19 Au22 Au2B 132.6(2)
Au27 Au22 Au2B 62.6(2)
Au24 Au22 Au2B 101.9(3)
Au26 Au22 Au2B 54.4(2)
S17B Au22 Au2A 51.7(6)
Au17 Au22 Au2A 161.9(4)
Au20 Au22 Au2A 118.9(4)
Au19 Au22 Au2A 128.8(4)
Au27 Au22 Au2A 58.6(4)
Au24 Au22 Au2A 89.8(4)
Au26 Au22 Au2A 62.8(3)
S15 Au23 Au15 139.0(6)
S15 Au23 Au19 156.8(4)
Au15 Au23 Au19 62.08(13)
S15 Au23 Au18 134.0(4)
Au15 Au23 Au18 61.51(12)
Au19 Au23 Au18 58.36(12)
S15 Au23 Au25 100.6(3)
Au15 Au23 Au25 90.62(14)
Au19 Au23 Au25 64.38(12)
Au18 Au23 Au25 122.69(16)
S15 Au23 Au27 90.4(5)
Au15 Au23 Au27 126.35(16)
Au19 Au23 Au27 66.50(12)
Au18 Au23 Au27 103.00(14)
Au25 Au23 Au27 52.90(11)
S15 Au23 Au28 45.1(3)
Au15 Au23 Au28 135.85(16)
Au19 Au23 Au28 115.25(15)
Au18 Au23 Au28 159.27(16)
Au25 Au23 Au28 56.25(11)
Au27 Au23 Au28 58.69(11)
S13 Au24 S10 175.9(8)
S13 Au24 Au22 97.1(5)
S10 Au24 Au22 80.4(6)
S13 Au24 Au18 85.3(6)
S10 Au24 Au18 98.4(6)
Au22 Au24 Au18 103.89(14)
S13 Au24 Au19 87.8(5)
S10 Au24 Au19 93.2(6)
Au22 Au24 Au19 52.78(11)
Au18 Au24 Au19 51.33(10)
S13 Au24 Au16 136.3(5)
S10 Au24 Au16 46.2(6)
Au22 Au24 Au16 74.06(13)
Au18 Au24 Au16 57.18(11)
Au19 Au24 Au16 52.30(10)
S13 Au24 Au27 44.6(5)
S10 Au24 Au27 133.1(6)
Au22 Au24 Au27 52.74(11)
Au18 Au24 Au27 91.89(12)
Au19 Au24 Au27 59.11(11)
Au16 Au24 Au27 109.63(14)
S12 Au25 Au27 155.3(6)
S12 Au25 Au26 144.7(6)
Au27 Au25 Au26 58.50(13)
S12 Au25 Au20 99.8(6)
Au27 Au25 Au20 87.58(14)
Au26 Au25 Au20 59.39(13)
S12 Au25 Au23 88.4(5)
Au27 Au25 Au23 67.03(13)
Au26 Au25 Au23 124.27(16)
Au20 Au25 Au23 109.68(14)
S12 Au25 Au28 105.9(6)
Au27 Au25 Au28 67.37(14)
Au26 Au25 Au28 99.60(15)
Au20 Au25 Au28 154.03(17)
Au23 Au25 Au28 67.78(12)
S12 Au25 Au19 96.6(5)
Au27 Au25 Au19 68.34(12)
Au26 Au25 Au19 93.00(13)
Au20 Au25 Au19 54.86(11)
Au23 Au25 Au19 54.82(11)
Au28 Au25 Au19 117.06(15)
S12 Au25 Au14 46.3(6)
Au27 Au25 Au14 127.95(15)
Au26 Au25 Au14 113.80(15)
Au20 Au25 Au14 55.92(11)
Au23 Au25 Au14 89.99(13)
Au28 Au25 Au14 146.47(15)
Au19 Au25 Au14 60.51(11)
S14 Au26 Au27 161.7(7)
S14 Au26 Au20 89.3(7)
Au27 Au26 Au20 88.82(15)
S14 Au26 Au25 133.5(7)
Au27 Au26 Au25 59.54(13)
Au20 Au26 Au25 60.52(13)
S14 Au26 Au2B 95.6(7)
Au27 Au26 Au2B 69.9(3)
Au20 Au26 Au2B 120.4(2)
Au25 Au26 Au2B 129.4(3)
S14 Au26 Au30 118.9(7)
Au27 Au26 Au30 67.36(17)
Au20 Au26 Au30 150.38(19)
Au25 Au26 Au30 91.31(16)
Au2B Au26 Au30 69.1(2)
S14 Au26 Au22 105.6(6)
Au27 Au26 Au22 58.92(13)
Au20 Au26 Au22 55.36(12)
Au25 Au26 Au22 86.22(13)
Au2B Au26 Au22 66.3(2)
Au30 Au26 Au22 118.48(19)
S14 Au26 Au2A 105.7(8)
Au27 Au26 Au2A 59.5(4)
Au20 Au26 Au2A 117.0(3)
Au25 Au26 Au2A 119.0(4)
Au30 Au26 Au2A 66.8(3)
Au22 Au26 Au2A 61.7(3)
S13 Au27 Au26 166.2(6)
S13 Au27 Au25 125.7(6)
Au26 Au27 Au25 61.97(13)
S13 Au27 Au22 99.4(6)
Au26 Au27 Au22 67.67(14)
Au25 Au27 Au22 92.18(16)
S13 Au27 Au2A 100.1(7)
Au26 Au27 Au2A 71.0(4)
Au25 Au27 Au2A 132.9(4)
Au22 Au27 Au2A 67.9(4)
S13 Au27 Au30 127.4(5)
Au26 Au27 Au30 60.21(15)
Au25 Au27 Au30 88.65(16)
Au22 Au27 Au30 119.82(17)
Au2A Au27 Au30 68.4(4)
S13 Au27 Au23 65.6(5)
Au26 Au27 Au23 120.85(17)
Au25 Au27 Au23 60.07(12)
Au22 Au27 Au23 103.64(15)
Au2A Au27 Au23 162.8(4)
Au30 Au27 Au23 127.46(16)
S13 Au27 Au28 96.8(6)
Au26 Au27 Au28 97.03(15)
Au25 Au27 Au28 60.01(13)
Au22 Au27 Au28 152.17(18)
Au2A Au27 Au28 130.9(4)
Au30 Au27 Au28 64.65(13)
Au23 Au27 Au28 63.20(11)
S13 Au27 Au2B 112.4(6)
Au26 Au27 Au2B 58.5(2)
Au25 Au27 Au2B 120.5(3)
Au22 Au27 Au2B 65.2(2)
Au30 Au27 Au2B 63.2(2)
Au23 Au27 Au2B 168.6(2)
Au28 Au27 Au2B 127.8(2)
S13 Au27 Au19 85.1(5)
Au26 Au27 Au19 90.47(15)
Au25 Au27 Au19 60.68(12)
Au22 Au27 Au19 53.18(11)
Au2A Au27 Au19 120.8(4)
Au30 Au27 Au19 145.99(18)
Au23 Au27 Au19 51.25(11)
Au28 Au27 Au19 106.31(14)
Au2B Au27 Au19 118.1(2)
S13 Au27 Au24 42.9(5)
Au26 Au27 Au24 124.50(16)
Au25 Au27 Au24 117.33(16)
Au22 Au27 Au24 56.83(12)
Au2A Au27 Au24 87.7(4)
Au30 Au27 Au24 153.21(17)
Au23 Au27 Au24 75.29(12)
Au28 Au27 Au24 132.62(15)
Au2B Au27 Au24 95.7(2)
Au19 Au27 Au24 57.24(10)
S16 Au28 S15 177.2(7)
S16 Au28 Au25 78.3(6)
S15 Au28 Au25 100.4(3)
S16 Au28 Au27 91.2(4)
S15 Au28 Au27 89.9(4)
Au25 Au28 Au27 52.62(12)
S16 Au28 Au23 134.0(6)
S15 Au28 Au23 45.2(3)
Au25 Au28 Au23 55.97(11)
Au27 Au28 Au23 58.11(11)
S16 Au28 Au30 44.0(3)
S15 Au28 Au30 138.4(6)
Au25 Au28 Au30 80.47(14)
Au27 Au28 Au30 57.29(13)
Au23 Au28 Au30 115.10(15)
S18B Au30 S16 146.7(11)
S18A Au30 S16 166.7(10)
S18B Au30 Au26 80.0(9)
S18A Au30 Au26 102.5(6)
S16 Au30 Au26 87.6(6)
S18B Au30 Au27 104.3(4)
S18A Au30 Au27 87.6(7)
S16 Au30 Au27 91.8(4)
Au26 Au30 Au27 52.43(13)
S18A Au30 Au2B 47.2(7)
S16 Au30 Au2B 141.8(6)
Au26 Au30 Au2B 55.2(2)
Au27 Au30 Au2B 59.8(2)
S18B Au30 Au28 162.4(4)
S18A Au30 Au28 126.7(9)
S16 Au30 Au28 44.0(3)
Au26 Au30 Au28 87.98(15)
Au27 Au30 Au28 58.06(13)
Au2B Au30 Au28 117.8(2)
C1 S1 Au2 108.5(17)
C1 S1 Au1 107.5(17)
Au2 S1 Au1 97.1(10)
C5 S2 Au3 109.4(19)
C5 S2 Au1 106.2(19)
Au3 S2 Au1 95.1(10)
C9 S3 Au2 104.4(14)
C9 S3 Au8 112.5(14)
Au2 S3 Au8 93.8(9)
C13 S4 Au3 109.1(16)
C13 S4 Au7 108.1(16)
Au3 S4 Au7 90.7(10)
C17 S5 Au4 110.4(15)
C17 S5 Au10 105.0(15)
Au4 S5 Au10 96.8(8)
C21 S6 Au9 106.2(16)
C21 S6 Au5 119.7(16)
Au9 S6 Au5 97.1(8)
C25 S7 Au9 108.6(14)
C25 S7 Au17 113.7(14)
Au9 S7 Au17 91.5(8)
C29 S8 Au10 109.3(15)
C29 S8 Au18 105.0(14)
Au10 S8 Au18 96.8(8)
C33 S9 Au6 114.2(13)
C33 S9 Au15 114.9(14)
Au6 S9 Au15 83.3(6)
C37 S10 Au24 109.3(18)
C37 S10 Au16 109.9(17)
Au24 S10 Au16 89.1(9)
C41 S11 Au21 105.1(13)
C41 S11 Au13 107.6(14)
Au21 S11 Au13 98.3(8)
C45 S12 Au25 111.3(15)
C45 S12 Au14 114.5(16)
Au25 S12 Au14 87.5(8)
C49 S13 Au24 109.1(15)
C49 S13 Au27 115.5(14)
Au24 S13 Au27 92.5(8)
C53 S14 Au21 106.7(17)
C53 S14 Au26 109.9(18)
Au21 S14 Au26 98.5(10)
C57 S15 Au28 107.4(14)
C57 S15 Au23 111.0(14)
Au28 S15 Au23 89.7(5)
C61 S16 Au28 107.1(14)
C61 S16 Au30 108.1(14)
Au28 S16 Au30 91.9(6)
C54 C53 C55 110.5(13)
C54 C53 C56 110.6(13)
C55 C53 C56 110.5(13)
C54 C53 S14 108.4(11)
C55 C53 S14 108.4(11)
C56 C53 S14 108.3(11)
C41 C42 H42A 109.5
C41 C42 H42B 109.5
H42A C42 H42B 109.5
C41 C42 H42C 109.5
H42A C42 H42C 109.5
H42B C42 H42C 109.5
C57 C58 H58A 109.5
C57 C58 H58B 109.5
H58A C58 H58B 109.5
C57 C58 H58C 109.5
H58A C58 H58C 109.5
H58B C58 H58C 109.5
C45 C46 H46A 109.5
C45 C46 H46B 109.5
H46A C46 H46B 109.5
C45 C46 H46C 109.5
H46A C46 H46C 109.5
H46B C46 H46C 109.5
C29 C30 H30A 109.5
C29 C30 H30B 109.5
H30A C30 H30B 109.5
C29 C30 H30C 109.5
H30A C30 H30C 109.5
H30B C30 H30C 109.5
C33 C34 H34A 109.5
C33 C34 H34B 109.5
H34A C34 H34B 109.5
C33 C34 H34C 109.5
H34A C34 H34C 109.5
H34B C34 H34C 109.5
C47 C45 C46 110.6(13)
C47 C45 C48 110.6(13)
C46 C45 C48 110.4(13)
C47 C45 S12 108.4(11)
C46 C45 S12 108.4(11)
C48 C45 S12 108.3(11)
C9 C10 H10A 109.5
C9 C10 H10B 109.5
H10A C10 H10B 109.5
C9 C10 H10C 109.5
H10A C10 H10C 109.5
H10B C10 H10C 109.5
C11 C9 C10 110.7(13)
C11 C9 C12 110.6(13)
C10 C9 C12 110.4(13)
C11 C9 S3 108.5(11)
C10 C9 S3 108.3(11)
C12 C9 S3 108.3(11)
C49 C50 H50A 109.5
C49 C50 H50B 109.5
H50A C50 H50B 109.5
C49 C50 H50C 109.5
H50A C50 H50C 109.5
H50B C50 H50C 109.5
C17 C18 H18A 109.5
C17 C18 H18B 109.5
H18A C18 H18B 109.5
C17 C18 H18C 109.5
H18A C18 H18C 109.5
H18B C18 H18C 109.5
C51 C49 C50 110.7(13)
C51 C49 C52 110.6(13)
C50 C49 C52 110.4(13)
C51 C49 S13 108.3(11)
C50 C49 S13 108.4(11)
C52 C49 S13 108.3(11)
C62 C61 C63 110.6(13)
C62 C61 C64 110.6(13)
C63 C61 C64 110.6(13)
C62 C61 S16 108.3(11)
C63 C61 S16 108.4(11)
C64 C61 S16 108.4(11)
C9 C11 H11A 109.5
C9 C11 H11B 109.5
H11A C11 H11B 109.5
C9 C11 H11C 109.5
H11A C11 H11C 109.5
H11B C11 H11C 109.5
C20 C17 C19 110.7(13)
C20 C17 C18 110.5(13)
C19 C17 C18 110.6(13)
C20 C17 S5 108.4(11)
C19 C17 S5 108.3(11)
C18 C17 S5 108.3(11)
C41 C43 H43A 109.5
C41 C43 H43B 109.5
H43A C43 H43B 109.5
C41 C43 H43C 109.5
H43A C43 H43C 109.5
H43B C43 H43C 109.5
C13 C14 H14A 109.5
C13 C14 H14B 109.5
H14A C14 H14B 109.5
C13 C14 H14C 109.5
H14A C14 H14C 109.5
H14B C14 H14C 109.5
C38 C37 C40 110.6(13)
C38 C37 C39 110.6(13)
C40 C37 C39 110.5(13)
C38 C37 S10 108.4(11)
C40 C37 S10 108.3(11)
C39 C37 S10 108.3(11)
C49 C51 H51A 109.5
C49 C51 H51B 109.5
H51A C51 H51B 109.5
C49 C51 H51C 109.5
H51A C51 H51C 109.5
H51B C51 H51C 109.5
C25 C26 H26A 109.5
C25 C26 H26B 109.5
H26A C26 H26B 109.5
C25 C26 H26C 109.5
H26A C26 H26C 109.5
H26B C26 H26C 109.5
C16 C13 C14 110.7(13)
C16 C13 C15 110.6(13)
C14 C13 C15 110.5(13)
C16 C13 S4 108.3(11)
C14 C13 S4 108.3(11)
C15 C13 S4 108.3(11)
C22 C21 C23 110.6(13)
C22 C21 C24 110.5(13)
C23 C21 C24 110.5(13)
C22 C21 S6 108.5(11)
C23 C21 S6 108.3(11)
C24 C21 S6 108.3(11)
C25 C27 H27A 109.5
C25 C27 H27B 109.5
H27A C27 H27B 109.5
C25 C27 H27C 109.5
H27A C27 H27C 109.5
H27B C27 H27C 109.5
C1 C3 H3A 109.5
C1 C3 H3B 109.5
H3A C3 H3B 109.5
C1 C3 H3C 109.5
H3A C3 H3C 109.5
H3B C3 H3C 109.5
C25 C28 H28A 109.5
C25 C28 H28B 109.5
H28A C28 H28B 109.5
C25 C28 H28C 109.5
H28A C28 H28C 109.5
H28B C28 H28C 109.5
C61 C62 H62A 109.5
C61 C62 H62B 109.5
H62A C62 H62B 109.5
C61 C62 H62C 109.5
H62A C62 H62C 109.5
H62B C62 H62C 109.5
C13 C15 H15A 109.5
C13 C15 H15B 109.5
H15A C15 H15B 109.5
C13 C15 H15C 109.5
H15A C15 H15C 109.5
H15B C15 H15C 109.5
C42 C41 C44 110.6(13)
C42 C41 C43 110.5(13)
C44 C41 C43 110.5(13)
C42 C41 S11 108.4(11)
C44 C41 S11 108.3(11)
C43 C41 S11 108.4(11)
C37 C38 H38A 109.5
C37 C38 H38B 109.5
H38A C38 H38B 109.5
C37 C38 H38C 109.5
H38A C38 H38C 109.5
H38B C38 H38C 109.5
C57 C59 H59A 109.5
C57 C59 H59B 109.5
H59A C59 H59B 109.5
C57 C59 H59C 109.5
H59A C59 H59C 109.5
H59B C59 H59C 109.5
C59 C57 C60 110.6(13)
C59 C57 C58 110.5(13)
C60 C57 C58 110.5(13)
C59 C57 S15 108.4(11)
C60 C57 S15 108.4(11)
C58 C57 S15 108.4(11)
C41 C44 H44A 109.5
C41 C44 H44B 109.5
H44A C44 H44B 109.5
C41 C44 H44C 109.5
H44A C44 H44C 109.5
H44B C44 H44C 109.5
C57 C60 H60A 109.5
C57 C60 H60B 109.5
H60A C60 H60B 109.5
C57 C60 H60C 109.5
H60A C60 H60C 109.5
H60B C60 H60C 109.5
C35 C33 C34 110.5(13)
C35 C33 C36 110.5(13)
C34 C33 C36 110.6(13)
C35 C33 S9 108.4(11)
C34 C33 S9 108.4(11)
C36 C33 S9 108.4(11)
C1 C4 H4A 109.5
C1 C4 H4B 109.5
H4A C4 H4B 109.5
C1 C4 H4C 109.5
H4A C4 H4C 109.5
H4B C4 H4C 109.5
C9 C12 H12A 109.5
C9 C12 H12B 109.5
H12A C12 H12B 109.5
C9 C12 H12C 109.5
H12A C12 H12C 109.5
H12B C12 H12C 109.5
C61 C63 H63A 109.5
C61 C63 H63B 109.5
H63A C63 H63B 109.5
C61 C63 H63C 109.5
H63A C63 H63C 109.5
H63B C63 H63C 109.5
C1 C2 H2A 109.5
C1 C2 H2B 109.5
H2A C2 H2B 109.5
C1 C2 H2C 109.5
H2A C2 H2C 109.5
H2B C2 H2C 109.5
C53 C54 H54A 109.5
C53 C54 H54B 109.5
H54A C54 H54B 109.5
C53 C54 H54C 109.5
H54A C54 H54C 109.5
H54B C54 H54C 109.5
C21 C22 H22A 109.5
C21 C22 H22B 109.5
H22A C22 H22B 109.5
C21 C22 H22C 109.5
H22A C22 H22C 109.5
H22B C22 H22C 109.5
C45 C47 H47A 109.5
C45 C47 H47B 109.5
H47A C47 H47B 109.5
C45 C47 H47C 109.5
H47A C47 H47C 109.5
H47B C47 H47C 109.5
C33 C35 H35A 109.5
C33 C35 H35B 109.5
H35A C35 H35B 109.5
C33 C35 H35C 109.5
H35A C35 H35C 109.5
H35B C35 H35C 109.5
C61 C64 H64A 109.5
C61 C64 H64B 109.5
H64A C64 H64B 109.5
C61 C64 H64C 109.5
H64A C64 H64C 109.5
H64B C64 H64C 109.5
C26 C25 C27 110.4(13)
C26 C25 C28 110.6(13)
C27 C25 C28 110.6(13)
C26 C25 S7 108.5(11)
C27 C25 S7 108.4(11)
C28 C25 S7 108.3(11)
C17 C19 H19A 109.5
C17 C19 H19B 109.5
H19A C19 H19B 109.5
C17 C19 H19C 109.5
H19A C19 H19C 109.5
H19B C19 H19C 109.5
C37 C39 H39A 109.5
C37 C39 H39B 109.5
H39A C39 H39B 109.5
C37 C39 H39C 109.5
H39A C39 H39C 109.5
H39B C39 H39C 109.5
C21 C23 H23A 109.5
C21 C23 H23B 109.5
H23A C23 H23B 109.5
C21 C23 H23C 109.5
H23A C23 H23C 109.5
H23B C23 H23C 109.5
C37 C40 H40A 109.5
C37 C40 H40B 109.5
H40A C40 H40B 109.5
C37 C40 H40C 109.5
H40A C40 H40C 109.5
H40B C40 H40C 109.5
C17 C20 H20A 109.5
C17 C20 H20B 109.5
H20A C20 H20B 109.5
C17 C20 H20C 109.5
H20A C20 H20C 109.5
H20B C20 H20C 109.5
C29 C31 H31A 109.5
C29 C31 H31B 109.5
H31A C31 H31B 109.5
C29 C31 H31C 109.5
H31A C31 H31C 109.5
H31B C31 H31C 109.5
C31 C29 C30 110.5(13)
C31 C29 C32 110.6(13)
C30 C29 C32 110.6(13)
C31 C29 S8 108.4(11)
C30 C29 S8 108.4(11)
C32 C29 S8 108.3(11)
C21 C24 H24A 109.5
C21 C24 H24B 109.5
H24A C24 H24B 109.5
C21 C24 H24C 109.5
H24A C24 H24C 109.5
H24B C24 H24C 109.5
C33 C36 H36A 109.5
C33 C36 H36B 109.5
H36A C36 H36B 109.5
C33 C36 H36C 109.5
H36A C36 H36C 109.5
H36B C36 H36C 109.5
C49 C52 H52A 109.5
C49 C52 H52B 109.5
H52A C52 H52B 109.5
C49 C52 H52C 109.5
H52A C52 H52C 109.5
H52B C52 H52C 109.5
C29 C32 H32A 109.5
C29 C32 H32B 109.5
H32A C32 H32B 109.5
C29 C32 H32C 109.5
H32A C32 H32C 109.5
H32B C32 H32C 109.5
C3 C1 C4 110.6(13)
C3 C1 C2 110.6(13)
C4 C1 C2 110.4(13)
C3 C1 S1 108.4(11)
C4 C1 S1 108.4(11)
C2 C1 S1 108.4(11)
C13 C16 H16A 109.5
C13 C16 H16B 109.5
H16A C16 H16B 109.5
C13 C16 H16C 109.5
H16A C16 H16C 109.5
H16B C16 H16C 109.5
C45 C48 H48A 109.5
C45 C48 H48B 109.5
H48A C48 H48B 109.5
C45 C48 H48C 109.5
H48A C48 H48C 109.5
H48B C48 H48C 109.5
C53 C55 H55A 109.5
C53 C55 H55B 109.5
H55A C55 H55B 109.5
C53 C55 H55C 109.5
H55A C55 H55C 109.5
H55B C55 H55C 109.5
C65A S17A Au22 114.4(18)
C65A S17A Au2B 110.2(19)
Au22 S17A Au2B 85.1(7)
C66A C65A C68A 110.7(13)
C66A C65A C67A 110.5(13)
C68A C65A C67A 110.5(13)
C66A C65A S17A 108.4(11)
C68A C65A S17A 108.3(11)
C67A C65A S17A 108.3(11)
C65A C66A H66A 109.5
C65A C66A H66B 109.5
H66A C66A H66B 109.5
C65A C66A H66C 109.5
H66A C66A H66C 109.5
H66B C66A H66C 109.5
C65A C67A H67A 109.5
C65A C67A H67B 109.5
H67A C67A H67B 109.5
C65A C67A H67C 109.5
H67A C67A H67C 109.5
H67B C67A H67C 109.5
C65A C68A H68A 109.5
C65A C68A H68B 109.5
H68A C68A H68B 109.5
C65A C68A H68C 109.5
H68A C68A H68C 109.5
H68B C68A H68C 109.5
C69A S18A Au30 110.4(18)
C69A S18A Au2B 106.8(19)
Au30 S18A Au2B 88.2(8)
C71A C69A C70A 110.7(13)
C71A C69A C72A 110.5(13)
C70A C69A C72A 110.5(13)
C71A C69A S18A 108.4(11)
C70A C69A S18A 108.4(11)
C72A C69A S18A 108.2(11)
C69A C70A H70A 109.5
C69A C70A H70B 109.5
H70A C70A H70B 109.5
C69A C70A H70C 109.5
H70A C70A H70C 109.5
H70B C70A H70C 109.5
C69A C71A H71A 109.5
C69A C71A H71B 109.5
H71A C71A H71B 109.5
C69A C71A H71C 109.5
H71A C71A H71C 109.5
H71B C71A H71C 109.5
C69A C72A H72A 109.5
C69A C72A H72B 109.5
H72A C72A H72B 109.5
C69A C72A H72C 109.5
H72A C72A H72C 109.5
H72B C72A H72C 109.5
S18A Au2B S17A 138.6(11)
S18A Au2B Au26 100.3(5)
S17A Au2B Au26 103.6(5)
S18A Au2B Au27 83.8(7)
S17A Au2B Au27 85.2(6)
Au26 Au2B Au27 51.55(19)
S18A Au2B Au22 135.5(8)
S17A Au2B Au22 45.0(3)
Au26 Au2B Au22 59.3(2)
Au27 Au2B Au22 52.17(18)
S18A Au2B Au30 44.6(3)
S17A Au2B Au30 142.2(7)
Au26 Au2B Au30 55.7(2)
Au27 Au2B Au30 57.1(2)
Au22 Au2B Au30 103.2(3)
S17B Au2A S18B 109.1(14)
S17B Au2A Au27 95.8(8)
S18B Au2A Au27 97.4(7)
S17B Au2A Au22 44.6(4)
S18B Au2A Au22 122.4(11)
Au27 Au2A Au22 53.5(4)
S17B Au2A Au26 70.4(10)
S18B Au2A Au26 67.8(9)
Au27 Au2A Au26 49.5(3)
Au22 Au2A Au26 55.5(3)
C65B S17B Au22 114.5(18)
C65B S17B Au2A 109.2(19)
Au22 S17B Au2A 83.6(7)
C68B C65B C66B 110.6(13)
C68B C65B C67B 110.5(13)
C66B C65B C67B 110.5(13)
C68B C65B S17B 108.4(11)
C66B C65B S17B 108.4(11)
C67B C65B S17B 108.4(11)
C65B C66B H66D 109.5
C65B C66B H66E 109.5
H66D C66B H66E 109.5
C65B C66B H66F 109.5
H66D C66B H66F 109.5
H66E C66B H66F 109.5
C65B C67B H67D 109.5
C65B C67B H67E 109.5
H67D C67B H67E 109.5
C65B C67B H67F 109.5
H67D C67B H67F 109.5
H67E C67B H67F 109.5
C65B C68B H68D 109.5
C65B C68B H68E 109.5
H68D C68B H68E 109.5
C65B C68B H68F 109.5
H68D C68B H68F 109.5
H68E C68B H68F 109.5
C69B S18B Au30 110.6(18)
C69B S18B Au2A 101.3(17)
Au30 S18B Au2A 86.2(7)
C72B C69B C70B 110.5(13)
C72B C69B C71B 110.5(13)
C70B C69B C71B 110.5(13)
C72B C69B S18B 108.4(11)
C70B C69B S18B 108.4(11)
C71B C69B S18B 108.4(11)
C69B C70B H70D 109.5
C69B C70B H70E 109.5
H70D C70B H70E 109.5
C69B C70B H70F 109.5
H70D C70B H70F 109.5
H70E C70B H70F 109.5
C69B C71B H71D 109.5
C69B C71B H71E 109.5
H71D C71B H71E 109.5
C69B C71B H71F 109.5
H71D C71B H71F 109.5
H71E C71B H71F 109.5
C69B C72B H72D 109.5
C69B C72B H72E 109.5
H72D C72B H72E 109.5
C69B C72B H72F 109.5
H72D C72B H72F 109.5
H72E C72B H72F 109.5
C5 C6 H6A 109.5
C5 C6 H6B 109.5
H6A C6 H6B 109.5
C5 C6 H6C 109.5
H6A C6 H6C 109.5
H6B C6 H6C 109.5
C53 C56 H56A 109.5
C53 C56 H56B 109.5
H56A C56 H56B 109.5
C53 C56 H56C 109.5
H56A C56 H56C 109.5
H56B C56 H56C 109.5
C8 C5 C6 110.6(13)
C8 C5 C7 110.6(13)
C6 C5 C7 110.5(13)
C8 C5 S2 108.3(11)
C6 C5 S2 108.3(11)
C7 C5 S2 108.3(11)
C5 C7 H7A 109.5
C5 C7 H7B 109.5
H7A C7 H7B 109.5
C5 C7 H7C 109.5
H7A C7 H7C 109.5
H7B C7 H7C 109.5
C5 C8 H8A 109.5
C5 C8 H8B 109.5
H8A C8 H8B 109.5
C5 C8 H8C 109.5
H8A C8 H8C 109.5
H8B C8 H8C 109.5

loop_
_geom_bond_atom_site_label_1
_geom_bond_atom_site_label_2
_geom_bond_distance
Au1 S1 2.32(3)
Au1 S2 2.33(3)
Au1 Au4 2.918(5)
Au2 S3 2.29(2)
Au2 S1 2.29(3)
Au2 Au4 2.948(5)
Au2 Au5 3.222(5)
Au2 Au8 3.368(5)
Au3 S4 2.27(3)
Au3 S2 2.30(3)
Au3 Au6 2.927(5)
Au3 Au5 3.200(5)
Au3 Au7 3.300(5)
Au4 S5 2.33(2)
Au4 Au5 2.691(5)
Au4 Au11 2.721(5)
Au4 Au6 2.745(5)
Au4 Au8 3.189(5)
Au5 S6 2.37(2)
Au5 Au6 2.676(5)
Au5 Au7 2.953(5)
Au5 Au8 2.974(5)
Au5 Au12 3.123(5)
Au6 S9 2.33(2)
Au6 Au11 2.835(5)
Au6 Au7 2.961(5)
Au6 Au15 3.104(5)
Au6 Au12 3.145(5)
Au7 S4 2.37(3)
Au7 Au12 2.717(5)
Au7 Au14 2.726(5)
Au7 Au13 2.753(5)
Au8 S3 2.32(2)
Au8 Au11 2.705(5)
Au8 Au16 2.722(5)
Au8 Au12 2.790(4)
Au8 Au9 3.056(5)
Au9 S6 2.29(2)
Au9 S7 2.31(2)
Au9 Au12 3.101(5)
Au9 Au13 3.189(5)
Au9 Au17 3.353(5)
Au10 S8 2.29(2)
Au10 S5 2.34(2)
Au10 Au11 2.770(5)
Au11 Au12 2.685(4)
Au11 Au16 2.720(5)
Au11 Au18 2.766(5)
Au11 Au15 2.850(4)
Au12 Au13 2.694(4)
Au12 Au14 2.798(5)
Au12 Au17 2.839(5)
Au12 Au19 2.927(5)
Au12 Au16 2.984(5)
Au12 Au15 3.367(5)
Au13 S11 2.36(2)
Au13 Au14 2.762(5)
Au13 Au20 2.808(5)
Au13 Au17 3.011(5)
Au14 S12 2.34(2)
Au14 Au20 2.842(5)
Au14 Au15 3.023(5)
Au14 Au19 3.157(5)
Au14 Au25 3.226(5)
Au15 S9 2.34(2)
Au15 Au23 2.692(5)
Au15 Au18 2.783(5)
Au15 Au19 2.805(4)
Au16 S10 2.37(2)
Au16 Au19 2.848(5)
Au16 Au17 2.855(5)
Au16 Au18 3.027(5)
Au16 Au24 3.291(5)
Au17 S7 2.38(2)
Au17 Au22 2.708(5)
Au17 Au20 2.731(5)
Au17 Au19 3.040(5)
Au18 S8 2.34(2)
Au18 Au19 2.680(5)
Au18 Au23 2.749(5)
Au18 Au24 3.014(5)
Au19 Au20 2.685(5)
Au19 Au22 2.743(5)
Au19 Au23 2.748(5)
Au19 Au25 3.031(4)
Au19 Au24 3.166(5)
Au19 Au27 3.231(5)
Au20 Au22 2.722(5)
Au20 Au21 2.726(5)
Au20 Au26 2.746(5)
Au20 Au25 2.778(5)
Au21 S14 2.29(3)
Au21 S11 2.32(2)
Au22 S17B 2.323(12)
Au22 S17A 2.325(12)
Au22 Au27 2.850(5)
Au22 Au24 2.997(5)
Au22 Au26 3.078(5)
Au22 Au2B 3.276(10)
Au22 Au2A 3.29(2)
Au23 S15 2.324(12)
Au23 Au25 2.935(5)
Au23 Au27 3.118(5)
Au23 Au28 3.278(5)
Au24 S13 2.30(2)
Au24 S10 2.31(3)
Au24 Au27 3.374(5)
Au25 S12 2.33(2)
Au25 Au27 2.701(5)
Au25 Au26 2.766(5)
Au25 Au28 2.944(5)
Au26 S14 2.37(3)
Au26 Au27 2.671(5)
Au26 Au2B 2.910(11)
Au26 Au30 2.925(6)
Au26 Au2A 3.32(2)
Au27 S13 2.37(2)
Au27 Au2A 3.03(2)
Au27 Au30 3.111(6)
Au27 Au28 3.137(5)
Au27 Au2B 3.203(11)
Au28 S16 2.323(12)
Au28 S15 2.323(12)
Au28 Au30 3.341(6)
Au30 S18B 2.322(12)
Au30 S18A 2.324(12)
Au30 S16 2.324(12)
Au30 Au2B 3.308(11)
S1 C1 1.85(2)
S2 C5 1.85(2)
S3 C9 1.85(2)
S4 C13 1.86(2)
S5 C17 1.85(2)
S6 C21 1.85(2)
S7 C25 1.85(2)
S8 C29 1.85(2)
S9 C33 1.85(2)
S10 C37 1.85(2)
S11 C41 1.85(2)
S12 C45 1.85(2)
S13 C49 1.85(2)
S14 C53 1.85(2)
S15 C57 1.85(2)
S16 C61 1.85(2)
C53 C54 1.493(15)
C53 C55 1.493(15)
C53 C56 1.493(15)
C42 C41 1.492(15)
C42 H42A 0.9800
C42 H42B 0.9800
C42 H42C 0.9800
C58 C57 1.493(15)
C58 H58A 0.9800
C58 H58B 0.9800
C58 H58C 0.9800
C46 C45 1.493(15)
C46 H46A 0.9800
C46 H46B 0.9800
C46 H46C 0.9800
C30 C29 1.493(15)
C30 H30A 0.9800
C30 H30B 0.9800
C30 H30C 0.9800
C34 C33 1.493(15)
C34 H34A 0.9800
C34 H34B 0.9800
C34 H34C 0.9800
C45 C47 1.493(15)
C45 C48 1.493(15)
C10 C9 1.493(15)
C10 H10A 0.9800
C10 H10B 0.9800
C10 H10C 0.9800
C9 C11 1.492(15)
C9 C12 1.494(15)
C50 C49 1.493(15)
C50 H50A 0.9800
C50 H50B 0.9800
C50 H50C 0.9800
C18 C17 1.494(15)
C18 H18A 0.9800
C18 H18B 0.9800
C18 H18C 0.9800
C49 C51 1.493(15)
C49 C52 1.493(15)
C61 C62 1.493(15)
C61 C63 1.493(15)
C61 C64 1.493(15)
C11 H11A 0.9800
C11 H11B 0.9800
C11 H11C 0.9800
C17 C20 1.493(15)
C17 C19 1.493(15)
C43 C41 1.494(15)
C43 H43A 0.9800
C43 H43B 0.9800
C43 H43C 0.9800
C14 C13 1.493(15)
C14 H14A 0.9800
C14 H14B 0.9800
C14 H14C 0.9800
C37 C38 1.492(15)
C37 C40 1.493(15)
C37 C39 1.494(15)
C51 H51A 0.9800
C51 H51B 0.9800
C51 H51C 0.9800
C26 C25 1.493(15)
C26 H26A 0.9800
C26 H26B 0.9800
C26 H26C 0.9800
C13 C16 1.493(15)
C13 C15 1.493(15)
C21 C22 1.492(15)
C21 C23 1.493(15)
C21 C24 1.494(15)
C27 C25 1.493(15)
C27 H27A 0.9800
C27 H27B 0.9800
C27 H27C 0.9800
C3 C1 1.493(15)
C3 H3A 0.9800
C3 H3B 0.9800
C3 H3C 0.9800
C28 C25 1.493(15)
C28 H28A 0.9800
C28 H28B 0.9800
C28 H28C 0.9800
C62 H62A 0.9800
C62 H62B 0.9800
C62 H62C 0.9800
C15 H15A 0.9800
C15 H15B 0.9800
C15 H15C 0.9800
C41 C44 1.493(15)
C38 H38A 0.9800
C38 H38B 0.9800
C38 H38C 0.9800
C59 C57 1.493(15)
C59 H59A 0.9800
C59 H59B 0.9800
C59 H59C 0.9800
C57 C60 1.493(15)
C44 H44A 0.9800
C44 H44B 0.9800
C44 H44C 0.9800
C60 H60A 0.9800
C60 H60B 0.9800
C60 H60C 0.9800
C33 C35 1.493(15)
C33 C36 1.493(15)
C4 C1 1.493(15)
C4 H4A 0.9800
C4 H4B 0.9800
C4 H4C 0.9800
C12 H12A 0.9800
C12 H12B 0.9800
C12 H12C 0.9800
C63 H63A 0.9800
C63 H63B 0.9800
C63 H63C 0.9800
C2 C1 1.493(15)
C2 H2A 0.9800
C2 H2B 0.9800
C2 H2C 0.9800
C54 H54A 0.9800
C54 H54B 0.9800
C54 H54C 0.9800
C22 H22A 0.9800
C22 H22B 0.9800
C22 H22C 0.9800
C47 H47A 0.9800
C47 H47B 0.9800
C47 H47C 0.9800
C35 H35A 0.9800
C35 H35B 0.9800
C35 H35C 0.9800
C64 H64A 0.9800
C64 H64B 0.9800
C64 H64C 0.9800
C19 H19A 0.9800
C19 H19B 0.9800
C19 H19C 0.9800
C39 H39A 0.9800
C39 H39B 0.9800
C39 H39C 0.9800
C23 H23A 0.9800
C23 H23B 0.9800
C23 H23C 0.9800
C40 H40A 0.9800
C40 H40B 0.9800
C40 H40C 0.9800
C20 H20A 0.9800
C20 H20B 0.9800
C20 H20C 0.9800
C31 C29 1.493(15)
C31 H31A 0.9800
C31 H31B 0.9800
C31 H31C 0.9800
C29 C32 1.493(15)
C24 H24A 0.9800
C24 H24B 0.9800
C24 H24C 0.9800
C36 H36A 0.9800
C36 H36B 0.9800
C36 H36C 0.9800
C52 H52A 0.9800
C52 H52B 0.9800
C52 H52C 0.9800
C32 H32A 0.9800
C32 H32B 0.9800
C32 H32C 0.9800
C16 H16A 0.9800
C16 H16B 0.9800
C16 H16C 0.9800
C48 H48A 0.9800
C48 H48B 0.9800
C48 H48C 0.9800
C55 H55A 0.9800
C55 H55B 0.9800
C55 H55C 0.9800
S17A C65A 1.85(2)
S17A Au2B 2.51(3)
C65A C66A 1.493(15)
C65A C68A 1.493(15)
C65A C67A 1.494(15)
C66A H66A 0.9800
C66A H66B 0.9800
C66A H66C 0.9800
C67A H67A 0.9800
C67A H67B 0.9800
C67A H67C 0.9800
C68A H68A 0.9800
C68A H68B 0.9800
C68A H68C 0.9800
S18A C69A 1.85(2)
S18A Au2B 2.43(3)
C69A C71A 1.492(15)
C69A C70A 1.493(15)
C69A C72A 1.494(15)
C70A H70A 0.9800
C70A H70B 0.9800
C70A H70C 0.9800
C71A H71A 0.9800
C71A H71B 0.9800
C71A H71C 0.9800
C72A H72A 0.9800
C72A H72B 0.9800
C72A H72C 0.9800
Au2A S17B 2.60(3)
Au2A S18B 2.71(3)
S17B C65B 1.85(2)
C65B C68B 1.493(15)
C65B C66B 1.493(15)
C65B C67B 1.493(15)
C66B H66D 0.9800
C66B H66E 0.9800
C66B H66F 0.9800
C67B H67D 0.9800
C67B H67E 0.9800
C67B H67F 0.9800
C68B H68D 0.9800
C68B H68E 0.9800
C68B H68F 0.9800
S18B C69B 1.85(2)
C69B C72B 1.493(15)
C69B C70B 1.493(15)
C69B C71B 1.494(16)
C70B H70D 0.9800
C70B H70E 0.9800
C70B H70F 0.9800
C71B H71D 0.9800
C71B H71E 0.9800
C71B H71F 0.9800
C72B H72D 0.9800
C72B H72E 0.9800
C72B H72F 0.9800
C6 C5 1.493(15)
C6 H6A 0.9800
C6 H6B 0.9800
C6 H6C 0.9800
C56 H56A 0.9800
C56 H56B 0.9800
C56 H56C 0.9800
C5 C8 1.493(15)
C5 C7 1.493(15)
C7 H7A 0.9800
C7 H7B 0.9800
C7 H7C 0.9800
C8 H8A 0.9800
C8 H8B 0.9800
C8 H8C 0.9800
